data_7229678
loop_
_publ_author_name
'Zhang, Ya-Xin'
'Li, Meng'
'Liu, Bi-Ying'
'Wu, Zhi-Lei'
'Wei, Hai-Ying'
'Wang, Wen-Min'

_publ_section_title
;
 A series of planar tetranuclear lanthanide complexes: axial ligand
 modulated magnetic dynamics in Dy4 species
;
_journal_issue 87
_journal_name_full 'RSC Advances'
_journal_page_first 55523
_journal_paper_doi 10.1039/C7RA11750G
_journal_volume 7
_journal_year 2017
_chemical_formula_moiety '2(C61 H54 Ho2 N6 O11), 2.5(C2 H3 N)'
_chemical_formula_sum 'C127 H115.5 Ho4 N14.5 O22'
_chemical_formula_weight 2856.55
_space_group_crystal_system triclinic
_space_group_IT_number 2
_space_group_name_Hall '-P 1'
_space_group_name_H-M_alt 'P -1'
_symmetry_space_group_name_Hall '-P 1'
_symmetry_space_group_name_H-M 'P -1'
_atom_sites_solution_hydrogens mixed
_atom_sites_solution_primary iterative
_audit_creation_date 2017-08-25
_audit_creation_method
;
Olex2 1.2
(compiled 2017.08.10 svn.r3458 for OlexSys, GUI svn.r5381)
;
_audit_update_record
;
2017-09-03 deposited with the CCDC.
2017-12-01 downloaded from the CCDC.
;
_cell_angle_alpha 76.8060(10)
_cell_angle_beta 72.9870(10)
_cell_angle_gamma 87.5900(10)
_cell_formula_units_Z 2
_cell_length_a 16.0223(6)
_cell_length_b 19.7955(7)
_cell_length_c 20.3368(7)
_cell_measurement_reflns_used 9798
_cell_measurement_temperature 293(2)
_cell_measurement_theta_max 28.276
_cell_measurement_theta_min 3.067
_cell_volume 6003.0(4)
_computing_cell_refinement 'SAINT v8.37A (Bruker, 2015)'
_computing_data_reduction 'SAINT v8.37A (Bruker, 2015)'
_computing_molecular_graphics 'Olex2 (Dolomanov et al., 2009)'
_computing_publication_material 'Olex2 (Dolomanov et al., 2009)'
_computing_structure_refinement 'XL (Sheldrick, 2008)'
_computing_structure_solution
;
Superflip (Palatinus & Chapuis, 2007;Palatinus & van der Lee, 2008;
Palatinus et al., 2012)
;
_diffrn_ambient_temperature 293(2)
_diffrn_measured_fraction_theta_full 0.995
_diffrn_measured_fraction_theta_max 0.983
_diffrn_measurement_device_type 'CCD area detector'
_diffrn_measurement_method 'phi and omega scans'
_diffrn_radiation_monochromator graphite
_diffrn_radiation_type MoK\a
_diffrn_radiation_wavelength 0.71073
_diffrn_reflns_av_R_equivalents 0.0410
_diffrn_reflns_av_unetI/netI 0.0577
_diffrn_reflns_Laue_measured_fraction_full 0.995
_diffrn_reflns_Laue_measured_fraction_max 0.983
_diffrn_reflns_limit_h_max 17
_diffrn_reflns_limit_h_min -21
_diffrn_reflns_limit_k_max 26
_diffrn_reflns_limit_k_min -23
_diffrn_reflns_limit_l_max 26
_diffrn_reflns_limit_l_min -27
_diffrn_reflns_number 91179
_diffrn_reflns_point_group_measured_fraction_full 0.995
_diffrn_reflns_point_group_measured_fraction_max 0.983
_diffrn_reflns_theta_full 25.242
_diffrn_reflns_theta_max 28.347
_diffrn_reflns_theta_min 2.935
_exptl_absorpt_coefficient_mu 2.683
_exptl_absorpt_correction_T_max 0.7457
_exptl_absorpt_correction_T_min 0.5630
_exptl_absorpt_correction_type multi-scan
_exptl_absorpt_process_details
;
SADABS-2014/5 (Bruker,2014/5) was used for absorption correction.
wR2(int) was 0.0802 before and 0.0524 after correction.
The Ratio of minimum to maximum transmission is 0.7550.
The \l/2 correction factor is 0.00150.
;
_exptl_crystal_colour colorless
_exptl_crystal_density_diffrn 1.580
_exptl_crystal_description block
_exptl_crystal_F_000 2846
_exptl_crystal_size_max 0.35
_exptl_crystal_size_mid 0.21
_exptl_crystal_size_min 0.14
_refine_diff_density_max 2.512
_refine_diff_density_min -1.196
_refine_diff_density_rms 0.164
_refine_ls_extinction_method none
_refine_ls_goodness_of_fit_ref 1.032
_refine_ls_hydrogen_treatment mixed
_refine_ls_matrix_type full
_refine_ls_number_parameters 1547
_refine_ls_number_reflns 29490
_refine_ls_number_restraints 180
_refine_ls_restrained_S_all 1.046
_refine_ls_R_factor_all 0.0956
_refine_ls_R_factor_gt 0.0516
_refine_ls_shift/su_max 0.005
_refine_ls_shift/su_mean 0.000
_refine_ls_structure_factor_coef Fsqd
_refine_ls_weighting_details 'w=1/[\s^2^(Fo^2^)+52.1315P] where P=(Fo^2^+2Fc^2^)/3'
_refine_ls_weighting_scheme calc
_refine_ls_wR_factor_gt 0.0904
_refine_ls_wR_factor_ref 0.1102
_reflns_Friedel_coverage 0.000
_reflns_number_gt 20077
_reflns_number_total 29490
_reflns_threshold_expression 'I > 2\s(I)'
_cod_data_source_file c7ra11750g2.cif
_cod_data_source_block 4
_cod_original_formula_sum 'C127 H115.50 Ho4 N14.50 O22'
_cod_database_code 7229678
_shelx_shelxl_version_number 2016/6
_shelx_space_group_comment
;
The symmetry employed for this shelxl refinement is uniquely defined
by the following loop, which should always be used as a source of
symmetry information in preference to the above space-group names.
They are only intended as comments.
;
_shelx_estimated_absorpt_t_max 0.705
_shelx_estimated_absorpt_t_min 0.454
_olex2_refinement_description
;
1. Fixed Uiso
 At 1.2 times of:
  All C(H) groups
 At 1.5 times of:
  All C(H,H,H) groups
2. Restrained distances
 O11-H11
 0.85 with sigma of 0.02
 O22-H22
 0.85 with sigma of 0.02
 N13-C124
 1.1 with sigma of 0.02
 C124-C123
 1.4 with sigma of 0.02
 N15-C128
 1 with sigma of 0.02
 C127-N15
 2.2 with sigma of 0.02
3. Uiso/Uaniso restraints and constraints
C124 \\sim C123 \\sim N13: within 1.7A with sigma of 0.01 and sigma for
terminal atoms of 0.02
C127 \\sim C128 \\sim N15: within 1.7A with sigma of 0.01 and sigma for
terminal atoms of 0.02
O12 \\sim C62: within 1.7A with sigma of 0.01 and sigma for terminal atoms of
0.02
Uanis(O14) \\sim Ueq, Uanis(C79) \\sim Ueq, Uanis(C85) \\sim Ueq, Uanis(C84)
\\sim Ueq, Uanis(C83) \\sim Ueq, Uanis(C82) \\sim Ueq, Uanis(C81) \\sim Ueq,
Uanis(C80) \\sim Ueq: with sigma of 0.01 and sigma for terminal atoms of 0.02
Uanis(C64) \\sim Ueq, Uanis(C65) \\sim Ueq, Uanis(C63) \\sim Ueq: with sigma of
0.01 and sigma for terminal atoms of 0.02
Uanis(C23) \\sim Ueq, Uanis(C24) \\sim Ueq, Uanis(C20) \\sim Ueq, Uanis(C21)
\\sim Ueq: with sigma of 0.01 and sigma for terminal atoms of 0.02
Uanis(C1) \\sim Ueq: with sigma of 0.01 and sigma for terminal atoms of 0.02
Uanis(C18) \\sim Ueq: with sigma of 0.01 and sigma for terminal atoms of 0.02
Uanis(C123) \\sim Ueq: with sigma of 0.01 and sigma for terminal atoms of 0.02
Uanis(N13) \\sim Ueq, Uanis(C124) \\sim Ueq: with sigma of 0.01 and sigma for
terminal atoms of 0.02
Uanis(C127) \\sim Ueq, Uanis(C128) \\sim Ueq, Uanis(N15) \\sim Ueq: with sigma
of 0.01 and sigma for terminal atoms of 0.02
Uanis(C62) \\sim Ueq: with sigma of 0.001 and sigma for terminal atoms of 0.002
4. Others
 Fixed Sof: C128(0.5) C127(0.5) H12J(0.5) H12K(0.5) H12L(0.5) N15(0.5)
5.a Aromatic/amide H refined with riding coordinates:
 C89(H89), C17(H17), C10(H10), C71(H71), C28(H28), C59(H59), C15(H15),
 C88(H88), C76(H76), C112(H112), C16(H16), C50(H50), C33(H33), C72(H72),
 C111(H111), C11(H11A), C98(H98), C95(H95), C41(H41), C32(H32), C106(H106),
 C93(H93), C120(H120), C34(H34), C27(H27), C110(H110), C49(H49), C45(H45),
 C115(H115), C44(H44), C8(H8), C86(H86), C77(H77), C25(H25), C42(H42),
 C105(H105), C99(H99), C102(H102), C103(H103), C94(H94), C40(H40), C38(H38),
 C101(H101), C67(H67), C78(H78), C54(H54), C68(H68), C69(H69), C37(H37), C4(H4),
  C51(H51), C3(H3), C21(H21), C20(H20), C24(H24), C82(H82), C65(H65), C6(H6),
 C23(H23), C85(H85), C64(H64), C84(H84), C81(H81), C7(H7)
5.b Idealised Me refined as rotating group:
 C117(H11B,H11C,H11D), C56(H56A,H56B,H56C), C118(H11E,H11F,H11G), C96(H96A,
 H96B,H96C), C52(H52A,H52B,H52C), C122(H12A,H12B,H12C), C113(H11H,H11I,H11J),
 C57(H57A,H57B,H57C), C61(H61A,H61B,H61C), C18(H18A,H18B,H18C), C35(H35A,H35B,
 H35C), C62(H62A,H62B,H62C), C79(H79A,H79B,H79C), C1(H1A,H1B,H1C), C123(H12G,
 H12H,H12I), C125(H12D,H12E,H12F), C127(H12J,H12K,H12L)
;
_olex2_submission_special_instructions 'No special instructions were received'

loop_
_space_group_symop_operation_xyz
'x, y, z'
'-x, -y, -z'

loop_
_atom_site_label
_atom_site_type_symbol
_atom_site_fract_x
_atom_site_fract_y
_atom_site_fract_z
_atom_site_U_iso_or_equiv
_atom_site_adp_type
_atom_site_occupancy
_atom_site_site_symmetry_order
_atom_site_calc_flag
_atom_site_refinement_flags_posn
_atom_site_refinement_flags_adp
_atom_site_refinement_flags_occupancy
Ho1 Ho 0.96094(2) 0.42007(2) 1.47725(2) 0.02815(7) Uani 1 1 d . . .
Ho2 Ho 1.02828(2) 0.56700(2) 1.33929(2) 0.02913(7) Uani 1 1 d . . .
Ho3 Ho 0.62318(2) 0.99769(2) 0.98737(2) 0.03032(7) Uani 1 1 d . . .
Ho4 Ho 0.49979(2) 0.89598(2) 0.90382(2) 0.03169(7) Uani 1 1 d . . .
O11 O 1.0657(3) 0.5108(2) 1.4391(2) 0.0279(9) Uani 1 1 d D . .
O15 O 0.6175(3) 0.8919(2) 0.9544(2) 0.0334(10) Uani 1 1 d . . .
O8 O 0.9345(3) 0.3111(2) 1.4660(2) 0.0407(11) Uani 1 1 d . . .
O2 O 0.9876(3) 0.3587(2) 1.5811(2) 0.0314(9) Uani 1 1 d . . .
O13 O 0.4201(3) 0.8846(2) 1.0228(2) 0.0371(10) Uani 1 1 d . . .
O22 O 0.5163(3) 1.0008(2) 0.9307(2) 0.0300(9) Uani 1 1 d D . .
O20 O 0.5954(3) 0.8398(2) 0.8283(2) 0.0420(11) Uani 1 1 d . . .
O9 O 1.0948(3) 0.6638(2) 1.2592(2) 0.0411(11) Uani 1 1 d . . .
O19 O 0.7031(3) 1.0436(3) 0.8712(2) 0.0460(12) Uani 1 1 d . . .
O18 O 0.7652(3) 0.9678(2) 0.9770(3) 0.0431(11) Uani 1 1 d . . .
O4 O 0.8971(3) 0.5201(2) 1.4230(2) 0.0333(10) Uani 1 1 d . . .
O10 O 1.1721(3) 0.5377(2) 1.2977(3) 0.0452(12) Uani 1 1 d . . .
O17 O 0.3643(3) 0.9543(2) 0.9183(2) 0.0402(11) Uani 1 1 d . . .
O21 O 0.5420(3) 0.9757(3) 0.7975(2) 0.0497(12) Uani 1 1 d . . .
N2 N 1.1058(3) 0.3570(3) 1.4564(3) 0.0325(11) Uani 1 1 d . . .
O7 O 0.8166(3) 0.3907(2) 1.5413(2) 0.0375(10) Uani 1 1 d . . .
O6 O 1.0135(3) 0.4460(2) 1.3507(2) 0.0357(10) Uani 1 1 d . . .
N4 N 0.8969(3) 0.6325(3) 1.3211(3) 0.0331(11) Uani 1 1 d . . .
C29 C 0.8281(4) 0.5598(3) 1.4345(3) 0.0285(12) Uani 1 1 d . . .
C89 C 0.6910(5) 0.7840(4) 0.9596(4) 0.0467(17) Uani 1 1 d . . .
H89 H 0.697184 0.785679 0.912297 0.056 Uiso 1 1 calc R . .
N3 N 0.6142(4) 0.6975(3) 1.4559(3) 0.0393(13) Uani 1 1 d . . .
N10 N 0.6189(3) 0.8919(3) 1.0864(3) 0.0351(12) Uani 1 1 d . . .
O16 O -0.1293(4) 0.9072(3) 0.5915(3) 0.0661(16) Uani 1 1 d . . .
N1 N 1.2199(4) 0.1394(3) 1.5628(3) 0.0489(15) Uani 1 1 d . . .
O12 O 0.5928(6) 0.4023(3) 1.4260(4) 0.106(3) Uani 1 1 d . U .
C90 C 0.6529(4) 0.8375(3) 0.9882(3) 0.0333(14) Uani 1 1 d . . .
O3 O 0.2727(5) 0.8742(4) 1.5296(4) 0.100(3) Uani 1 1 d . . .
N7 N 0.4870(4) 0.6457(3) 1.2045(3) 0.0477(15) Uani 1 1 d . . .
O5 O 1.0112(5) 0.1774(4) 0.8827(4) 0.092(2) Uani 1 1 d . . .
C17 C 1.1680(4) 0.3592(3) 1.3975(3) 0.0378(15) Uani 1 1 d . . .
H17 H 1.169631 0.396089 1.359344 0.045 Uiso 1 1 calc R . .
C117 C 0.7983(6) 1.0690(5) 0.7558(4) 0.072(3) Uani 1 1 d . . .
H11B H 0.784878 1.038374 0.729692 0.107 Uiso 1 1 calc GR . .
H11C H 0.859305 1.081797 0.737922 0.107 Uiso 1 1 calc GR . .
H11D H 0.764294 1.109920 0.750924 0.107 Uiso 1 1 calc GR . .
N8 N 0.4830(4) 0.7726(3) 0.9726(3) 0.0373(12) Uani 1 1 d . . .
C10 C 1.0863(5) 0.1910(3) 1.6264(4) 0.0428(16) Uani 1 1 d . . .
H10 H 1.078741 0.153190 1.664636 0.051 Uiso 1 1 calc R . .
C71 C 0.4342(4) 0.7660(4) 1.1853(4) 0.0420(16) Uani 1 1 d . . .
H71 H 0.423575 0.765794 1.232869 0.050 Uiso 1 1 calc R . .
C116 C 0.7773(5) 1.0329(4) 0.8323(4) 0.0485(18) Uani 1 1 d . . .
C28 C 0.7590(4) 0.5480(3) 1.4948(3) 0.0346(14) Uani 1 1 d . . .
H28 H 0.758287 0.508767 1.530328 0.042 Uiso 1 1 calc R . .
C31 C 0.7539(4) 0.6636(3) 1.3877(3) 0.0303(13) Uani 1 1 d . . .
C73 C 0.4327(4) 0.8294(3) 1.0697(3) 0.0350(14) Uani 1 1 d . . .
N9 N 0.7366(4) 0.6613(3) 1.1164(4) 0.0575(18) Uani 1 1 d . . .
C14 C 1.1629(4) 0.2472(3) 1.5070(3) 0.0380(15) Uani 1 1 d . . .
C59 C 1.2411(5) 0.6358(4) 1.2130(4) 0.059(2) Uani 1 1 d . . .
H59 H 1.293468 0.652722 1.179572 0.071 Uiso 1 1 calc R . .
C55 C 0.7790(4) 0.3327(4) 1.5740(4) 0.0411(16) Uani 1 1 d . . .
C74 C 0.4645(4) 0.7685(3) 1.0441(3) 0.0408(16) Uani 1 1 d . . .
C15 C 1.2292(5) 0.2532(4) 1.4426(4) 0.0439(17) Uani 1 1 d . . .
H15 H 1.270545 0.218943 1.436999 0.053 Uiso 1 1 calc R . .
C13 C 1.1028(4) 0.3016(3) 1.5120(3) 0.0326(14) Uani 1 1 d . . .
C88 C 0.7214(5) 0.7255(4) 1.0006(4) 0.0511(19) Uani 1 1 d . . .
H88 H 0.748569 0.690574 0.978866 0.061 Uiso 1 1 calc R . .
N11 N 0.1323(4) 0.9054(3) 0.7751(3) 0.0487(15) Uani 1 1 d . . .
N12 N 0.3975(4) 0.8534(3) 0.8473(3) 0.0419(13) Uani 1 1 d . . .
C76 C 0.5077(5) 0.6491(4) 1.0612(4) 0.0474(17) Uani 1 1 d . . .
H76 H 0.516818 0.607631 1.090269 0.057 Uiso 1 1 calc R . .
C112 C 0.4096(6) 0.8032(4) 0.8121(4) 0.057(2) Uani 1 1 d . . .
H112 H 0.460504 0.778303 0.809757 0.068 Uiso 1 1 calc R . .
C30 C 0.8251(4) 0.6196(3) 1.3802(3) 0.0303(13) Uani 1 1 d . . .
C9 C 1.1549(5) 0.1915(3) 1.5673(4) 0.0397(16) Uani 1 1 d . . .
C60 C 1.1716(5) 0.6802(4) 1.2203(4) 0.0494(18) Uani 1 1 d . . .
C70 C 0.4670(4) 0.7078(4) 1.1625(3) 0.0410(16) Uani 1 1 d . . .
C92 C 0.6774(4) 0.7760(4) 1.1015(4) 0.0410(16) Uani 1 1 d . . .
C16 C 1.2325(5) 0.3089(4) 1.3886(4) 0.0474(18) Uani 1 1 d . . .
H16 H 1.276894 0.313778 1.346339 0.057 Uiso 1 1 calc R . .
C50 C 1.0342(7) 0.5584(5) 1.1038(4) 0.077(3) Uani 1 1 d . . .
H50 H 1.037143 0.591427 1.062472 0.092 Uiso 1 1 calc R . .
C75 C 0.4792(4) 0.7075(3) 1.0906(4) 0.0390(15) Uani 1 1 d . . .
N6 N 1.0244(4) 0.5372(3) 1.2269(3) 0.0430(14) Uani 1 1 d . . .
C12 C 1.0355(4) 0.3012(3) 1.5777(3) 0.0332(14) Uani 1 1 d . . .
C53 C 0.8867(5) 0.2615(4) 1.5083(4) 0.0493(18) Uani 1 1 d . . .
C33 C 0.8237(4) 0.7307(3) 1.2714(3) 0.0395(15) Uani 1 1 d . . .
H33 H 0.823779 0.766552 1.232790 0.047 Uiso 1 1 calc R . .
C72 C 0.4161(4) 0.8255(3) 1.1407(3) 0.0382(15) Uani 1 1 d . . .
H72 H 0.392321 0.863239 1.159225 0.046 Uiso 1 1 calc R . .
C111 C 0.3533(6) 0.7844(4) 0.7786(4) 0.058(2) Uani 1 1 d . . .
H111 H 0.365881 0.747561 0.756247 0.070 Uiso 1 1 calc R . .
C11 C 1.0268(5) 0.2449(3) 1.6318(3) 0.0394(15) Uani 1 1 d . . .
H11A H 0.980981 0.241936 1.672926 0.047 Uiso 1 1 calc R . .
C114 C 0.8295(5) 0.9603(4) 0.9266(5) 0.054(2) Uani 1 1 d . . .
C91 C 0.6504(4) 0.8349(3) 1.0599(3) 0.0369(15) Uani 1 1 d . . .
C98 C -0.0412(5) 0.9887(4) 0.6178(4) 0.0502(18) Uani 1 1 d . . .
H98 H -0.056490 1.026174 0.586923 0.060 Uiso 1 1 calc R . .
C48 C 1.0293(5) 0.4413(4) 1.1679(4) 0.0504(19) Uani 1 1 d . . .
C56 C 0.6943(5) 0.3343(5) 1.6310(4) 0.060(2) Uani 1 1 d . . .
H56A H 0.705342 0.325819 1.676054 0.091 Uiso 1 1 calc GR . .
H56B H 0.654622 0.299146 1.631266 0.091 Uiso 1 1 calc GR . .
H56C H 0.668918 0.379041 1.621914 0.091 Uiso 1 1 calc GR . .
C95 C 0.6113(5) 0.8895(4) 1.1532(4) 0.0439(16) Uani 1 1 d . . .
H95 H 0.589550 0.927865 1.171261 0.053 Uiso 1 1 calc R . .
C41 C 1.0593(6) 0.2579(4) 0.9330(4) 0.057(2) Uani 1 1 d . . .
H41 H 1.102056 0.272828 0.890189 0.069 Uiso 1 1 calc R . .
C109 C 0.2630(4) 0.8770(4) 0.8131(4) 0.0431(16) Uani 1 1 d . . .
C119 C 0.6519(5) 0.8589(4) 0.7692(4) 0.0493(18) Uani 1 1 d . . .
C32 C 0.7543(4) 0.7196(3) 1.3302(3) 0.0359(14) Uani 1 1 d . . .
H32 H 0.706964 0.748789 1.332691 0.043 Uiso 1 1 calc R . .
C106 C 0.2332(5) 0.9842(4) 0.8866(4) 0.0486(18) Uani 1 1 d . . .
H106 H 0.221498 1.018900 0.911825 0.058 Uiso 1 1 calc R . .
C26 C 0.6845(4) 0.6510(3) 1.4525(3) 0.0347(14) Uani 1 1 d . . .
N5 N 1.0360(5) 0.3452(3) 1.1096(3) 0.0559(17) Uani 1 1 d . . .
C93 C 0.6685(5) 0.7761(4) 1.1721(4) 0.0474(18) Uani 1 1 d . . .
H93 H 0.685907 0.738161 1.201087 0.057 Uiso 1 1 calc R . .
C120 C 0.6607(5) 0.9250(4) 0.7278(4) 0.058(2) Uani 1 1 d . . .
H120 H 0.707791 0.934495 0.687069 0.070 Uiso 1 1 calc R . .
C2 C 1.4336(7) -0.0312(5) 1.6430(6) 0.075(3) Uani 1 1 d . . .
C34 C 0.8956(4) 0.6874(3) 1.2697(4) 0.0388(15) Uani 1 1 d . . .
H34 H 0.944752 0.697632 1.230712 0.047 Uiso 1 1 calc R . .
C27 C 0.6889(4) 0.5939(3) 1.5043(3) 0.0374(15) Uani 1 1 d . . .
H27 H 0.644468 0.585210 1.546746 0.045 Uiso 1 1 calc R . .
C87 C 0.7123(5) 0.7190(4) 1.0704(4) 0.0467(17) Uani 1 1 d . . .
C43 C 1.0293(6) 0.3686(4) 1.1727(4) 0.054(2) Uani 1 1 d . . .
C121 C 0.6048(6) 0.9790(4) 0.7418(4) 0.059(2) Uani 1 1 d . . .
C110 C 0.2797(5) 0.8206(4) 0.7791(4) 0.0531(19) Uani 1 1 d . . .
H110 H 0.240504 0.808627 0.757431 0.064 Uiso 1 1 calc R . .
C58 C 1.2388(5) 0.5679(4) 1.2518(4) 0.0498(19) Uani 1 1 d . . .
C100 C 0.0374(4) 0.9439(4) 0.7024(4) 0.0398(15) Uani 1 1 d . . .
C49 C 1.0334(6) 0.4904(4) 1.1049(4) 0.060(2) Uani 1 1 d . . .
H49 H 1.035482 0.475772 1.064093 0.072 Uiso 1 1 calc R . .
C45 C 1.0253(5) 0.3497(4) 1.2967(4) 0.0509(19) Uani 1 1 d . . .
H45 H 1.025910 0.318238 1.338149 0.061 Uiso 1 1 calc R . .
C115 C 0.8387(5) 0.9899(5) 0.8558(4) 0.062(2) Uani 1 1 d . . .
H115 H 0.888643 0.980506 0.822316 0.074 Uiso 1 1 calc R . .
C44 C 1.0284(6) 0.3254(4) 1.2363(4) 0.062(2) Uani 1 1 d . . .
H44 H 1.029835 0.277734 1.239492 0.075 Uiso 1 1 calc R . .
C8 C 1.2439(5) 0.1156(4) 1.6174(4) 0.0508(19) Uani 1 1 d . . .
H8 H 1.217797 0.133530 1.656832 0.061 Uiso 1 1 calc R . .
O1 O 1.4995(6) -0.0771(5) 1.6554(5) 0.121(3) Uani 1 1 d . . .
C118 C 0.7117(6) 0.8024(5) 0.7441(5) 0.081(3) Uani 1 1 d . . .
H11E H 0.747506 0.787468 0.774872 0.121 Uiso 1 1 calc GR . .
H11F H 0.748190 0.820435 0.696915 0.121 Uiso 1 1 calc GR . .
H11G H 0.677112 0.763797 0.744496 0.121 Uiso 1 1 calc GR . .
C107 C 0.3069(4) 0.9441(4) 0.8861(3) 0.0397(15) Uani 1 1 d . . .
C46 C 1.0213(4) 0.4191(3) 1.2952(3) 0.0350(14) Uani 1 1 d . . .
C86 C 0.7398(6) 0.6018(4) 1.1048(6) 0.073(3) Uani 1 1 d . . .
H86 H 0.727647 0.595531 1.064609 0.087 Uiso 1 1 calc R . .
C19 C 0.3430(6) 0.8316(5) 1.5302(5) 0.071(3) Uani 1 1 d . . .
C108 C 0.3214(4) 0.8899(4) 0.8485(4) 0.0421(16) Uani 1 1 d . . .
C77 C 0.5218(5) 0.6527(4) 0.9918(4) 0.0531(19) Uani 1 1 d . . .
H77 H 0.538379 0.613892 0.973018 0.064 Uiso 1 1 calc R . .
C25 C 0.5667(4) 0.7063(3) 1.5143(4) 0.0427(16) Uani 1 1 d . . .
H25 H 0.580262 0.684107 1.555243 0.051 Uiso 1 1 calc R . .
C42 C 0.9865(6) 0.2950(4) 1.1143(4) 0.0530(19) Uani 1 1 d . . .
H42 H 0.946237 0.276093 1.157418 0.064 Uiso 1 1 calc R . .
C105 C 0.1766(5) 0.9722(4) 0.8490(4) 0.0527(19) Uani 1 1 d . . .
H105 H 0.128675 1.000380 0.848827 0.063 Uiso 1 1 calc R . .
C99 C 0.0149(5) 0.9987(4) 0.6559(4) 0.0482(18) Uani 1 1 d . . .
H99 H 0.037525 1.042902 0.649917 0.058 Uiso 1 1 calc R . .
C47 C 1.0250(4) 0.4655(4) 1.2284(4) 0.0409(16) Uani 1 1 d . . .
C102 C -0.0525(5) 0.8684(4) 0.6736(5) 0.062(2) Uani 1 1 d . . .
H102 H -0.075177 0.824100 0.679756 0.074 Uiso 1 1 calc R . .
C104 C 0.1895(5) 0.9205(4) 0.8123(4) 0.0458(17) Uani 1 1 d . . .
C97 C -0.0738(4) 0.9233(4) 0.6260(4) 0.0442(17) Uani 1 1 d . . .
C103 C 0.0989(5) 0.9553(4) 0.7399(4) 0.0448(17) Uani 1 1 d . . .
H103 H 0.114345 1.000606 0.737995 0.054 Uiso 1 1 calc R . .
C94 C 0.6342(5) 0.8321(4) 1.1982(4) 0.053(2) Uani 1 1 d . . .
H94 H 0.626092 0.832143 1.245336 0.064 Uiso 1 1 calc R . .
C40 C 1.0546(5) 0.2878(4) 0.9886(4) 0.0491(18) Uani 1 1 d . . .
H40 H 1.094342 0.323053 0.982887 0.059 Uiso 1 1 calc R . .
C38 C 0.9328(6) 0.2141(4) 1.0595(5) 0.064(2) Uani 1 1 d . . .
H38 H 0.889845 0.199145 1.102145 0.077 Uiso 1 1 calc R . .
C5 C 1.3083(6) 0.0628(4) 1.6241(5) 0.061(2) Uani 1 1 d . . .
C101 C 0.0017(5) 0.8789(4) 0.7116(5) 0.056(2) Uani 1 1 d . . .
H101 H 0.014712 0.841771 0.744046 0.068 Uiso 1 1 calc R . .
C39 C 0.9914(5) 0.2662(4) 1.0533(4) 0.0471(17) Uani 1 1 d . . .
C67 C 0.5239(6) 0.5191(4) 1.2912(4) 0.059(2) Uani 1 1 d . . .
H67 H 0.503298 0.515585 1.253829 0.071 Uiso 1 1 calc R . .
C78 C 0.5109(5) 0.7169(4) 0.9486(4) 0.0469(18) Uani 1 1 d . . .
H78 H 0.524051 0.720087 0.900295 0.056 Uiso 1 1 calc R . .
C66 C 0.5340(5) 0.5842(4) 1.3028(4) 0.0505(19) Uani 1 1 d . . .
C54 C 0.8119(5) 0.2696(4) 1.5607(4) 0.057(2) Uani 1 1 d . . .
H54 H 0.781203 0.229521 1.589303 0.068 Uiso 1 1 calc R . .
C68 C 0.5436(6) 0.4597(4) 1.3333(5) 0.064(2) Uani 1 1 d . . .
H68 H 0.535708 0.416594 1.324730 0.077 Uiso 1 1 calc R . .
C69 C 0.5137(5) 0.6471(4) 1.2577(4) 0.0523(19) Uani 1 1 d . . .
H69 H 0.520291 0.689730 1.267897 0.063 Uiso 1 1 calc R . .
C83 C 0.7624(6) 0.5413(5) 1.1533(6) 0.073(3) Uani 1 1 d . U .
C37 C 0.9366(6) 0.1833(4) 1.0036(5) 0.066(2) Uani 1 1 d . . .
H37 H 0.896633 0.148225 1.008945 0.079 Uiso 1 1 calc R . .
C36 C 0.9997(6) 0.2052(5) 0.9408(4) 0.060(2) Uani 1 1 d . . .
C22 C 0.4898(5) 0.7507(4) 1.5199(4) 0.0463(17) Uani 1 1 d . . .
C4 C 1.3354(7) 0.0481(6) 1.6845(6) 0.087(3) Uani 1 1 d . . .
H4 H 1.309215 0.070878 1.720327 0.104 Uiso 1 1 calc R . .
C96 C -0.1532(6) 0.9610(5) 0.5421(4) 0.076(3) Uani 1 1 d . . .
H96A H -0.101856 0.980913 0.505499 0.114 Uiso 1 1 calc GR . .
H96B H -0.182462 0.996154 0.565407 0.114 Uiso 1 1 calc GR . .
H96C H -0.191691 0.942518 0.521755 0.114 Uiso 1 1 calc GR . .
C51 C 1.0307(6) 0.5784(5) 1.1653(4) 0.068(3) Uani 1 1 d . . .
H51 H 1.032987 0.625883 1.162621 0.082 Uiso 1 1 calc R . .
C3 C 1.3986(7) 0.0020(7) 1.6938(6) 0.104(4) Uani 1 1 d . . .
H3 H 1.416535 -0.005907 1.734399 0.124 Uiso 1 1 calc R . .
C52 C 0.9165(7) 0.1885(4) 1.5009(6) 0.080(3) Uani 1 1 d . . .
H52A H 0.930824 0.186215 1.452197 0.121 Uiso 1 1 calc GR . .
H52B H 0.870297 0.155414 1.528505 0.121 Uiso 1 1 calc GR . .
H52C H 0.966985 0.178041 1.517293 0.121 Uiso 1 1 calc GR . .
C63 C 0.5747(7) 0.4644(5) 1.3880(5) 0.073(3) Uani 1 1 d . U .
C21 C 0.4322(7) 0.7523(6) 1.5828(5) 0.086(3) Uani 1 1 d . U .
H21 H 0.442726 0.725450 1.623417 0.104 Uiso 1 1 calc R . .
C122 C 0.6166(7) 1.0479(5) 0.6883(5) 0.087(3) Uani 1 1 d . . .
H12A H 0.567444 1.054890 0.669720 0.131 Uiso 1 1 calc GR . .
H12B H 0.669030 1.047422 0.650455 0.131 Uiso 1 1 calc GR . .
H12C H 0.620734 1.084805 0.710682 0.131 Uiso 1 1 calc GR . .
C113 C 0.9009(6) 0.9141(6) 0.9462(6) 0.092(3) Uani 1 1 d . . .
H11H H 0.919001 0.929917 0.981307 0.137 Uiso 1 1 calc GR . .
H11I H 0.949928 0.916289 0.904981 0.137 Uiso 1 1 calc GR . .
H11J H 0.878987 0.867132 0.964627 0.137 Uiso 1 1 calc GR . .
C57 C 1.3205(6) 0.5262(5) 1.2413(6) 0.087(3) Uani 1 1 d . . .
H57A H 1.335010 0.512697 1.284948 0.130 Uiso 1 1 calc GR . .
H57B H 1.367670 0.553794 1.206073 0.130 Uiso 1 1 calc GR . .
H57C H 1.310997 0.485430 1.226029 0.130 Uiso 1 1 calc GR . .
C61 C 1.1849(6) 0.7561(5) 1.1808(6) 0.098(4) Uani 1 1 d . . .
H61A H 1.148168 0.766146 1.150239 0.146 Uiso 1 1 calc GR . .
H61B H 1.244911 0.764629 1.153226 0.146 Uiso 1 1 calc GR . .
H61C H 1.170127 0.785281 1.214108 0.146 Uiso 1 1 calc GR . .
C20 C 0.3579(7) 0.7919(6) 1.5900(5) 0.091(3) Uani 1 1 d . U .
H20 H 0.319243 0.791536 1.634267 0.110 Uiso 1 1 calc R . .
C24 C 0.3973(7) 0.8271(6) 1.4671(5) 0.096(3) Uani 1 1 d . U .
H24 H 0.384436 0.850735 1.426278 0.115 Uiso 1 1 calc R . .
C82 C 0.7738(7) 0.5444(6) 1.2158(6) 0.093(3) Uani 1 1 d . U .
H82 H 0.771143 0.587354 1.227356 0.112 Uiso 1 1 calc R . .
C65 C 0.5652(8) 0.5873(5) 1.3572(6) 0.094(3) Uani 1 1 d . U .
H65 H 0.573459 0.630445 1.365603 0.112 Uiso 1 1 calc R . .
C6 C 1.3433(9) 0.0290(6) 1.5733(7) 0.120(5) Uani 1 1 d . . .
H6 H 1.325297 0.037496 1.532739 0.144 Uiso 1 1 calc R . .
C18 C 0.2140(8) 0.8783(7) 1.5947(6) 0.122(5) Uani 1 1 d . U .
H18A H 0.169331 0.910467 1.587157 0.182 Uiso 1 1 calc GR . .
H18B H 0.244530 0.893989 1.622899 0.182 Uiso 1 1 calc GR . .
H18C H 0.187747 0.833334 1.618825 0.182 Uiso 1 1 calc GR . .
C35 C 0.9642(9) 0.1156(5) 0.8906(7) 0.115(5) Uani 1 1 d . . .
H35A H 0.980505 0.101061 0.846743 0.172 Uiso 1 1 calc GR . .
H35B H 0.902708 0.123934 0.903976 0.172 Uiso 1 1 calc GR . .
H35C H 0.977449 0.079847 0.926560 0.172 Uiso 1 1 calc GR . .
C23 C 0.4711(6) 0.7885(5) 1.4612(5) 0.083(3) Uani 1 1 d . U .
H23 H 0.508728 0.788005 1.416716 0.100 Uiso 1 1 calc R . .
C85 C 0.7863(8) 0.4157(6) 1.1872(8) 0.107(4) Uani 1 1 d . U .
H85 H 0.793468 0.371721 1.177537 0.129 Uiso 1 1 calc R . .
O14 O 0.8059(7) 0.3561(6) 1.2848(7) 0.169(4) Uani 1 1 d . U .
C64 C 0.5853(9) 0.5272(6) 1.4011(6) 0.109(4) Uani 1 1 d . U .
H64 H 0.605627 0.530405 1.438764 0.131 Uiso 1 1 calc R . .
C84 C 0.7691(8) 0.4774(7) 1.1346(8) 0.115(4) Uani 1 1 d . U .
H84 H 0.763259 0.473101 1.091556 0.138 Uiso 1 1 calc R . .
C80 C 0.7908(8) 0.4264(8) 1.2470(8) 0.111(4) Uani 1 1 d . U .
C81 C 0.7894(8) 0.4864(7) 1.2636(7) 0.113(4) Uani 1 1 d . U .
H81 H 0.798394 0.490282 1.305742 0.136 Uiso 1 1 calc R . .
C7 C 1.4101(9) -0.0212(7) 1.5821(8) 0.132(6) Uani 1 1 d . . .
H7 H 1.435928 -0.045566 1.547651 0.158 Uiso 1 1 calc R . .
C62 C 0.6248(10) 0.4038(8) 1.4844(8) 0.143(5) Uani 1 1 d . U .
H62A H 0.679723 0.428867 1.467656 0.214 Uiso 1 1 calc GR . .
H62B H 0.632516 0.357149 1.508126 0.214 Uiso 1 1 calc GR . .
H62C H 0.583535 0.426270 1.516756 0.214 Uiso 1 1 calc GR . .
C79 C 0.8032(11) 0.3569(10) 1.3523(10) 0.193(8) Uani 1 1 d . U .
H79A H 0.849512 0.386567 1.351457 0.290 Uiso 1 1 calc GR . .
H79B H 0.810082 0.310671 1.377388 0.290 Uiso 1 1 calc GR . .
H79C H 0.748039 0.374013 1.375408 0.290 Uiso 1 1 calc GR . .
C1 C 1.5420(12) -0.1129(9) 1.6069(10) 0.189(8) Uani 1 1 d . U .
H1A H 1.587002 -0.083726 1.570973 0.284 Uiso 1 1 calc GR . .
H1B H 1.501454 -0.127480 1.585881 0.284 Uiso 1 1 calc GR . .
H1C H 1.567598 -0.152876 1.629343 0.284 Uiso 1 1 calc GR . .
H11 H 1.1187(18) 0.502(4) 1.430(4) 0.07(3) Uiso 1 1 d D . .
H22 H 0.528(4) 1.030(3) 0.892(2) 0.04(2) Uiso 1 1 d D . .
C126 C 0.4941(10) 0.3800(10) 1.1980(11) 0.120(6) Uani 1 1 d . . .
N13 N 0.3336(9) 0.4990(6) 1.0529(7) 0.146(5) Uani 1 1 d D U .
N14 N 0.4539(10) 0.3410(8) 1.2419(11) 0.184(8) Uani 1 1 d . . .
C123 C 0.2676(9) 0.3865(7) 1.1518(7) 0.136(5) Uani 1 1 d D U .
H12G H 0.220808 0.390613 1.192685 0.204 Uiso 1 1 calc GR . .
H12H H 0.320692 0.377112 1.164607 0.204 Uiso 1 1 calc GR . .
H12I H 0.254161 0.349192 1.133228 0.204 Uiso 1 1 calc GR . .
C125 C 0.5446(13) 0.4328(10) 1.1411(10) 0.176(8) Uani 1 1 d . . .
H12D H 0.586415 0.411468 1.108056 0.265 Uiso 1 1 calc GR . .
H12E H 0.574708 0.461582 1.159509 0.265 Uiso 1 1 calc GR . .
H12F H 0.506646 0.460695 1.117823 0.265 Uiso 1 1 calc GR . .
C124 C 0.2789(13) 0.4547(10) 1.0953(10) 0.186(6) Uani 1 1 d D U .
C128 C 0.265(2) 0.6782(16) 0.9826(14) 0.109(7) Uani 0.5 1 d D U P
C127 C 0.2635(15) 0.7221(14) 1.0129(13) 0.108(7) Uani 0.5 1 d D U P
H12J H 0.285689 0.764824 0.979623 0.161 Uiso 0.5 1 calc GR . P
H12K H 0.298974 0.709708 1.044357 0.161 Uiso 0.5 1 calc GR . P
H12L H 0.204463 0.727888 1.039510 0.161 Uiso 0.5 1 calc GR . P
N15 N 0.2741(18) 0.6606(12) 0.9377(14) 0.146(8) Uani 0.5 1 d D U P

loop_
_atom_site_aniso_label
_atom_site_aniso_U_11
_atom_site_aniso_U_22
_atom_site_aniso_U_33
_atom_site_aniso_U_23
_atom_site_aniso_U_13
_atom_site_aniso_U_12
Ho1 0.03096(15) 0.02303(13) 0.02937(14) -0.00629(11) -0.00751(11) 0.00567(11)
Ho2 0.03065(15) 0.02568(14) 0.02761(14) -0.00519(11) -0.00458(11) 0.00586(11)
Ho3 0.02679(14) 0.03564(15) 0.02906(15) -0.00942(12) -0.00832(11) 0.00797(11)
Ho4 0.03197(15) 0.03712(16) 0.02692(14) -0.00950(12) -0.00927(12) 0.00849(12)
O11 0.028(2) 0.024(2) 0.030(2) -0.0069(17) -0.0044(18) 0.0065(17)
O15 0.036(2) 0.032(2) 0.035(2) -0.0082(18) -0.0169(19) 0.0108(18)
O8 0.045(3) 0.028(2) 0.051(3) -0.014(2) -0.012(2) -0.004(2)
O2 0.037(2) 0.027(2) 0.030(2) -0.0073(17) -0.0091(18) 0.0095(18)
O13 0.039(2) 0.038(2) 0.030(2) -0.0069(19) -0.0053(19) 0.0066(19)
O22 0.029(2) 0.035(2) 0.025(2) -0.0064(18) -0.0084(18) 0.0072(18)
O20 0.046(3) 0.045(3) 0.035(3) -0.018(2) -0.006(2) 0.009(2)
O9 0.031(2) 0.039(3) 0.040(3) -0.001(2) 0.003(2) 0.0024(19)
O19 0.035(3) 0.053(3) 0.040(3) -0.007(2) -0.001(2) 0.015(2)
O18 0.029(2) 0.052(3) 0.051(3) -0.018(2) -0.011(2) 0.010(2)
O4 0.030(2) 0.033(2) 0.033(2) -0.0028(18) -0.0065(18) 0.0088(18)
O10 0.033(3) 0.045(3) 0.052(3) -0.010(2) -0.005(2) 0.009(2)
O17 0.036(2) 0.049(3) 0.044(3) -0.019(2) -0.019(2) 0.011(2)
O21 0.063(3) 0.054(3) 0.031(3) -0.009(2) -0.014(2) 0.010(3)
N2 0.034(3) 0.031(3) 0.032(3) -0.008(2) -0.009(2) 0.010(2)
O7 0.031(2) 0.031(2) 0.043(3) -0.0027(19) -0.004(2) -0.0008(18)
O6 0.041(3) 0.037(2) 0.027(2) -0.0078(18) -0.0055(19) 0.0044(19)
N4 0.037(3) 0.029(3) 0.033(3) -0.007(2) -0.010(2) 0.005(2)
C29 0.026(3) 0.028(3) 0.031(3) -0.007(2) -0.008(2) 0.007(2)
C89 0.047(4) 0.050(4) 0.050(4) -0.016(3) -0.023(3) 0.017(3)
N3 0.036(3) 0.034(3) 0.044(3) -0.010(2) -0.008(3) 0.011(2)
N10 0.032(3) 0.038(3) 0.031(3) 0.000(2) -0.009(2) 0.002(2)
O16 0.058(4) 0.083(4) 0.070(4) -0.018(3) -0.037(3) 0.001(3)
N1 0.064(4) 0.036(3) 0.054(4) -0.014(3) -0.028(3) 0.019(3)
O12 0.163(7) 0.061(4) 0.119(6) 0.025(4) -0.112(5) -0.027(4)
C90 0.032(3) 0.031(3) 0.039(4) -0.007(3) -0.013(3) 0.003(3)
O3 0.086(5) 0.139(7) 0.073(4) -0.033(4) -0.023(4) 0.082(5)
N7 0.047(4) 0.049(4) 0.040(3) 0.001(3) -0.011(3) 0.004(3)
O5 0.136(7) 0.090(5) 0.077(5) -0.042(4) -0.055(5) 0.010(5)
C17 0.045(4) 0.036(4) 0.032(3) -0.009(3) -0.010(3) 0.003(3)
C117 0.066(6) 0.085(7) 0.047(5) -0.018(5) 0.009(4) 0.022(5)
N8 0.041(3) 0.035(3) 0.038(3) -0.008(2) -0.015(2) 0.005(2)
C10 0.058(5) 0.026(3) 0.047(4) -0.003(3) -0.024(4) 0.008(3)
C71 0.039(4) 0.050(4) 0.033(4) -0.005(3) -0.009(3) 0.003(3)
C116 0.047(4) 0.047(4) 0.044(4) -0.016(3) 0.002(3) 0.004(3)
C28 0.032(3) 0.030(3) 0.040(4) -0.006(3) -0.009(3) 0.004(3)
C31 0.029(3) 0.030(3) 0.034(3) -0.009(3) -0.012(3) 0.004(2)
C73 0.029(3) 0.038(4) 0.037(4) -0.005(3) -0.010(3) -0.002(3)
N9 0.050(4) 0.047(4) 0.072(5) 0.006(3) -0.028(3) 0.005(3)
C14 0.050(4) 0.034(3) 0.041(4) -0.019(3) -0.023(3) 0.017(3)
C59 0.027(4) 0.070(6) 0.063(5) 0.000(4) 0.003(3) 0.000(4)
C55 0.029(3) 0.051(4) 0.043(4) -0.003(3) -0.015(3) -0.006(3)
C74 0.045(4) 0.043(4) 0.026(3) 0.002(3) -0.004(3) 0.009(3)
C15 0.049(4) 0.038(4) 0.052(4) -0.022(3) -0.019(3) 0.020(3)
C13 0.045(4) 0.025(3) 0.035(3) -0.014(3) -0.019(3) 0.011(3)
C88 0.042(4) 0.045(4) 0.067(5) -0.018(4) -0.015(4) 0.019(3)
N11 0.043(3) 0.061(4) 0.050(4) -0.021(3) -0.020(3) 0.008(3)
N12 0.040(3) 0.049(3) 0.040(3) -0.018(3) -0.012(3) 0.011(3)
C76 0.055(5) 0.037(4) 0.050(4) -0.004(3) -0.019(4) 0.002(3)
C112 0.086(6) 0.052(5) 0.043(4) -0.024(4) -0.030(4) 0.037(4)
C30 0.025(3) 0.033(3) 0.035(3) -0.011(3) -0.009(3) 0.004(2)
C9 0.054(4) 0.027(3) 0.045(4) -0.013(3) -0.023(3) 0.014(3)
C60 0.043(4) 0.048(4) 0.045(4) 0.005(3) -0.005(3) -0.015(3)
C70 0.039(4) 0.042(4) 0.035(4) 0.005(3) -0.009(3) -0.002(3)
C92 0.030(3) 0.043(4) 0.048(4) 0.000(3) -0.016(3) -0.001(3)
C16 0.050(4) 0.050(4) 0.042(4) -0.019(3) -0.007(3) 0.014(3)
C50 0.137(9) 0.061(6) 0.041(5) -0.021(4) -0.036(5) 0.033(6)
C75 0.038(4) 0.036(4) 0.041(4) -0.005(3) -0.011(3) -0.004(3)
N6 0.050(4) 0.041(3) 0.033(3) 0.000(2) -0.011(3) 0.009(3)
C12 0.033(3) 0.029(3) 0.037(3) -0.004(3) -0.010(3) -0.002(3)
C53 0.060(5) 0.033(4) 0.064(5) -0.017(3) -0.025(4) 0.000(3)
C33 0.045(4) 0.037(4) 0.037(4) -0.003(3) -0.018(3) 0.009(3)
C72 0.033(3) 0.042(4) 0.033(3) -0.004(3) -0.002(3) 0.005(3)
C111 0.070(6) 0.068(5) 0.060(5) -0.038(4) -0.040(4) 0.018(4)
C11 0.051(4) 0.027(3) 0.037(4) -0.007(3) -0.010(3) 0.009(3)
C114 0.033(4) 0.057(5) 0.073(6) -0.019(4) -0.013(4) 0.012(3)
C91 0.030(3) 0.041(4) 0.041(4) -0.004(3) -0.017(3) 0.006(3)
C98 0.059(5) 0.047(4) 0.045(4) -0.007(3) -0.018(4) 0.007(4)
C48 0.066(5) 0.045(4) 0.040(4) -0.013(3) -0.015(4) 0.015(4)
C56 0.051(5) 0.072(6) 0.045(4) -0.002(4) -0.002(4) -0.006(4)
C95 0.047(4) 0.048(4) 0.036(4) -0.006(3) -0.014(3) 0.006(3)
C41 0.070(6) 0.063(5) 0.047(5) -0.020(4) -0.025(4) 0.006(4)
C109 0.039(4) 0.055(4) 0.042(4) -0.017(3) -0.018(3) 0.007(3)
C119 0.045(4) 0.059(5) 0.042(4) -0.018(4) -0.006(3) 0.009(4)
C32 0.034(3) 0.030(3) 0.045(4) -0.007(3) -0.017(3) 0.011(3)
C106 0.044(4) 0.064(5) 0.051(4) -0.028(4) -0.023(3) 0.017(4)
C26 0.033(3) 0.033(3) 0.040(4) -0.015(3) -0.010(3) 0.010(3)
N5 0.075(5) 0.053(4) 0.045(4) -0.019(3) -0.020(3) 0.007(3)
C93 0.050(4) 0.048(4) 0.049(4) 0.005(3) -0.032(4) -0.003(3)
C120 0.055(5) 0.065(5) 0.041(4) -0.009(4) 0.003(4) 0.008(4)
C2 0.074(7) 0.051(5) 0.096(8) 0.007(5) -0.039(6) 0.014(5)
C34 0.043(4) 0.034(3) 0.041(4) -0.011(3) -0.014(3) 0.004(3)
C27 0.029(3) 0.045(4) 0.033(3) -0.010(3) -0.002(3) 0.007(3)
C87 0.038(4) 0.046(4) 0.057(5) -0.005(3) -0.020(3) 0.006(3)
C43 0.070(5) 0.045(4) 0.046(4) -0.009(4) -0.016(4) 0.008(4)
C121 0.072(6) 0.059(5) 0.038(4) 0.001(4) -0.011(4) -0.004(4)
C110 0.058(5) 0.064(5) 0.051(5) -0.024(4) -0.029(4) 0.007(4)
C58 0.031(4) 0.068(5) 0.044(4) -0.014(4) -0.002(3) 0.006(3)
C100 0.028(3) 0.049(4) 0.045(4) -0.021(3) -0.009(3) 0.004(3)
C49 0.095(7) 0.053(5) 0.036(4) -0.013(4) -0.025(4) 0.015(4)
C45 0.074(5) 0.039(4) 0.042(4) -0.013(3) -0.017(4) 0.005(4)
C115 0.041(4) 0.075(6) 0.058(5) -0.022(4) 0.005(4) 0.021(4)
C44 0.101(7) 0.036(4) 0.051(5) -0.011(4) -0.023(5) 0.003(4)
C8 0.061(5) 0.034(4) 0.063(5) -0.009(3) -0.028(4) 0.009(3)
O1 0.104(6) 0.108(6) 0.151(8) -0.003(6) -0.061(6) 0.041(5)
C118 0.080(7) 0.075(6) 0.067(6) -0.024(5) 0.013(5) 0.016(5)
C107 0.037(4) 0.048(4) 0.036(4) -0.013(3) -0.011(3) 0.005(3)
C46 0.031(3) 0.040(4) 0.034(3) -0.013(3) -0.007(3) 0.002(3)
C86 0.075(6) 0.036(4) 0.113(8) 0.002(5) -0.051(6) 0.002(4)
C19 0.066(6) 0.096(7) 0.055(5) -0.030(5) -0.019(4) 0.052(5)
C108 0.039(4) 0.045(4) 0.044(4) -0.012(3) -0.013(3) 0.004(3)
C77 0.069(5) 0.041(4) 0.058(5) -0.015(4) -0.028(4) 0.010(4)
C25 0.044(4) 0.039(4) 0.045(4) -0.014(3) -0.013(3) 0.017(3)
C42 0.066(5) 0.052(5) 0.042(4) -0.014(4) -0.014(4) 0.009(4)
C105 0.046(4) 0.060(5) 0.062(5) -0.026(4) -0.025(4) 0.018(4)
C99 0.054(5) 0.046(4) 0.052(4) -0.014(3) -0.023(4) 0.002(3)
C47 0.040(4) 0.045(4) 0.038(4) -0.013(3) -0.010(3) 0.006(3)
C102 0.062(5) 0.046(5) 0.088(6) -0.011(4) -0.043(5) -0.003(4)
C104 0.040(4) 0.056(5) 0.052(4) -0.022(4) -0.024(3) 0.008(3)
C97 0.036(4) 0.055(4) 0.046(4) -0.017(3) -0.014(3) 0.003(3)
C103 0.042(4) 0.051(4) 0.046(4) -0.017(3) -0.016(3) 0.000(3)
C94 0.059(5) 0.064(5) 0.040(4) -0.004(4) -0.025(4) 0.000(4)
C40 0.055(5) 0.051(4) 0.043(4) -0.009(3) -0.018(4) 0.003(4)
C38 0.071(6) 0.059(5) 0.055(5) -0.008(4) -0.012(4) -0.007(4)
C5 0.068(6) 0.039(4) 0.082(6) -0.008(4) -0.036(5) 0.011(4)
C101 0.055(5) 0.041(4) 0.076(6) 0.000(4) -0.034(4) 0.003(4)
C39 0.048(4) 0.047(4) 0.046(4) -0.014(3) -0.013(3) 0.008(3)
C67 0.067(5) 0.060(5) 0.058(5) -0.007(4) -0.036(4) 0.008(4)
C78 0.068(5) 0.039(4) 0.037(4) -0.009(3) -0.021(4) 0.005(3)
C66 0.051(4) 0.053(5) 0.046(4) 0.009(3) -0.025(4) -0.011(4)
C54 0.061(5) 0.036(4) 0.065(5) 0.004(4) -0.016(4) -0.008(4)
C68 0.082(6) 0.049(5) 0.072(6) -0.006(4) -0.044(5) 0.008(4)
C69 0.049(4) 0.049(4) 0.054(5) 0.007(4) -0.020(4) -0.009(3)
C83 0.063(5) 0.047(4) 0.108(7) -0.003(4) -0.033(5) 0.001(4)
C37 0.078(6) 0.056(5) 0.077(6) -0.018(5) -0.037(5) -0.005(4)
C36 0.082(6) 0.065(5) 0.049(5) -0.023(4) -0.036(5) 0.015(5)
C22 0.039(4) 0.049(4) 0.046(4) -0.013(3) -0.005(3) 0.016(3)
C4 0.072(7) 0.098(8) 0.077(7) 0.019(6) -0.034(5) 0.010(6)
C96 0.063(6) 0.118(8) 0.047(5) -0.001(5) -0.027(4) -0.008(5)
C51 0.082(6) 0.064(5) 0.041(4) 0.002(4) -0.006(4) 0.026(5)
C3 0.081(8) 0.124(10) 0.083(8) 0.021(7) -0.028(6) 0.032(7)
C52 0.094(7) 0.031(4) 0.111(8) -0.022(5) -0.018(6) -0.005(4)
C63 0.090(6) 0.056(5) 0.079(5) 0.014(4) -0.056(5) -0.017(4)
C21 0.086(6) 0.111(7) 0.054(5) -0.022(5) -0.013(4) 0.058(5)
C122 0.095(8) 0.085(7) 0.060(6) 0.015(5) -0.012(5) -0.002(6)
C113 0.049(5) 0.108(8) 0.101(8) -0.010(7) -0.012(5) 0.033(5)
C57 0.042(5) 0.085(7) 0.113(9) -0.016(6) 0.001(5) 0.017(5)
C61 0.066(6) 0.060(6) 0.123(9) 0.034(6) -0.002(6) -0.012(5)
C20 0.089(6) 0.119(7) 0.050(5) -0.020(5) -0.002(4) 0.057(5)
C24 0.086(6) 0.116(7) 0.065(5) 0.001(5) -0.013(5) 0.054(5)
C82 0.083(6) 0.083(6) 0.099(7) 0.018(5) -0.035(5) 0.014(5)
C65 0.135(7) 0.069(5) 0.095(6) 0.008(5) -0.078(6) -0.021(5)
C6 0.148(12) 0.116(10) 0.150(12) -0.073(9) -0.104(10) 0.089(9)
C18 0.100(8) 0.156(11) 0.102(8) -0.041(8) -0.021(7) 0.087(8)
C35 0.188(14) 0.058(6) 0.156(12) -0.047(7) -0.123(11) 0.017(7)
C23 0.073(5) 0.098(6) 0.059(5) -0.005(4) -0.006(4) 0.049(5)
C85 0.111(7) 0.065(6) 0.139(8) -0.010(6) -0.037(7) -0.001(5)
O14 0.136(7) 0.142(7) 0.205(8) 0.043(6) -0.078(7) 0.017(6)
C64 0.155(8) 0.089(7) 0.109(7) 0.005(5) -0.097(6) -0.022(6)
C84 0.115(8) 0.093(7) 0.144(8) -0.006(6) -0.065(7) 0.001(6)
C80 0.089(7) 0.106(8) 0.125(8) 0.004(7) -0.038(6) 0.008(6)
C81 0.099(7) 0.103(7) 0.124(8) 0.012(6) -0.041(6) 0.014(6)
C7 0.142(12) 0.127(11) 0.185(15) -0.090(11) -0.106(11) 0.080(10)
C62 0.145(5) 0.142(5) 0.143(5) -0.029(2) -0.047(2) 0.002(2)
C79 0.122(11) 0.200(15) 0.214(15) 0.070(12) -0.072(12) 0.012(10)
C1 0.214(15) 0.163(13) 0.224(15) -0.129(12) -0.061(12) 0.084(11)
C126 0.077(10) 0.129(14) 0.180(18) -0.107(13) -0.025(10) 0.017(9)
N13 0.168(10) 0.110(8) 0.122(8) 0.002(7) -0.009(7) 0.033(7)
N14 0.141(13) 0.135(13) 0.27(2) -0.124(14) 0.023(13) -0.035(10)
C123 0.141(10) 0.132(9) 0.121(9) -0.042(8) 0.004(8) -0.058(8)
C125 0.174(18) 0.20(2) 0.176(18) -0.114(16) -0.020(15) -0.015(15)
C124 0.199(9) 0.177(9) 0.176(9) -0.032(7) -0.052(7) 0.000(8)
C128 0.109(9) 0.110(10) 0.115(10) -0.031(8) -0.039(8) 0.012(8)
C127 0.081(11) 0.147(14) 0.110(12) -0.039(11) -0.045(10) 0.011(11)
N15 0.147(13) 0.119(12) 0.159(14) -0.004(11) -0.047(12) 0.019(11)

loop_
_atom_type_symbol
_atom_type_description
_atom_type_scat_dispersion_real
_atom_type_scat_dispersion_imag
_atom_type_scat_source
C C 0.0033 0.0016 'International Tables Vol C Tables 4.2.6.8 and 6.1.1.4'
H H 0.0000 0.0000 'International Tables Vol C Tables 4.2.6.8 and 6.1.1.4'
Ho Ho -0.2175 4.6783 'International Tables Vol C Tables 4.2.6.8 and 6.1.1.4'
N N 0.0061 0.0033 'International Tables Vol C Tables 4.2.6.8 and 6.1.1.4'
O O 0.0106 0.0060 'International Tables Vol C Tables 4.2.6.8 and 6.1.1.4'

loop_
_geom_angle_atom_site_label_1
_geom_angle_atom_site_label_2
_geom_angle_atom_site_label_3
_geom_angle
_geom_angle_site_symmetry_1
_geom_angle_site_symmetry_3
Ho1 Ho1 Ho2 54.128(8) 2_768 2_768
Ho2 Ho1 Ho1 63.028(9) . 2_768
Ho2 Ho1 Ho2 117.156(9) . 2_768
O11 Ho1 Ho1 35.02(10) 2_768 2_768
O11 Ho1 Ho1 35.15(10) . 2_768
O11 Ho1 Ho2 33.99(10) 2_768 2_768
O11 Ho1 Ho2 40.87(10) . .
O11 Ho1 Ho2 82.60(10) . 2_768
O11 Ho1 Ho2 90.73(10) 2_768 .
O11 Ho1 O11 70.17(16) . 2_768
O11 Ho1 O4 77.35(14) 2_768 .
O11 Ho1 O4 72.89(14) . .
O11 Ho1 N2 76.68(15) . .
O11 Ho1 N2 116.37(15) 2_768 .
O11 Ho1 O6 71.01(14) . .
O11 Ho1 O6 133.10(14) 2_768 .
O8 Ho1 Ho1 166.38(12) . 2_768
O8 Ho1 Ho2 115.71(12) . 2_768
O8 Ho1 Ho2 126.16(12) . .
O8 Ho1 O11 143.53(15) . .
O8 Ho1 O11 141.85(15) . 2_768
O8 Ho1 O2 82.75(15) . .
O8 Ho1 O4 121.89(16) . .
O8 Ho1 N2 72.20(16) . .
O8 Ho1 O7 73.17(16) . .
O8 Ho1 O6 84.33(15) . .
O2 Ho1 Ho1 84.92(10) . 2_768
O2 Ho1 Ho2 35.61(10) . 2_768
O2 Ho1 Ho2 142.85(10) . .
O2 Ho1 O11 69.41(13) . 2_768
O2 Ho1 O11 101.99(14) . .
O2 Ho1 O4 145.85(14) . .
O2 Ho1 N2 66.58(15) . .
O2 Ho1 O6 144.82(14) . .
O4 Ho1 Ho1 71.73(11) . 2_768
O4 Ho1 Ho2 111.30(10) . 2_768
O4 Ho1 Ho2 41.95(10) . .
O4 Ho1 N2 139.43(15) . .
O4 Ho1 O6 66.85(14) . .
N2 Ho1 Ho1 97.54(12) . 2_768
N2 Ho1 Ho2 90.36(11) . 2_768
N2 Ho1 Ho2 97.89(11) . .
O7 Ho1 Ho1 111.03(11) . 2_768
O7 Ho1 Ho2 124.51(10) . .
O7 Ho1 Ho2 80.98(11) . 2_768
O7 Ho1 O11 143.09(14) . .
O7 Ho1 O11 77.84(15) . 2_768
O7 Ho1 O2 82.91(15) . .
O7 Ho1 O4 82.71(14) . .
O7 Ho1 N2 135.99(15) . .
O7 Ho1 O6 123.95(16) . .
O6 Ho1 Ho1 102.69(10) . 2_768
O6 Ho1 Ho2 42.38(10) . .
O6 Ho1 Ho2 152.99(11) . 2_768
O6 Ho1 N2 78.33(15) . .
Ho1 Ho2 Ho1 62.845(9) . 2_768
O11 Ho2 Ho1 41.62(10) . .
O11 Ho2 Ho1 34.69(10) . 2_768
O11 Ho2 O2 69.24(13) . 2_768
O11 Ho2 O4 74.09(14) . .
O11 Ho2 O6 72.17(14) . .
O11 Ho2 N4 133.03(15) . .
O11 Ho2 N6 135.97(16) . .
O2 Ho2 Ho1 34.74(9) 2_768 2_768
O2 Ho2 Ho1 92.40(9) 2_768 .
O2 Ho2 N4 79.48(15) 2_768 .
O2 Ho2 N6 154.77(15) 2_768 .
O9 Ho2 Ho1 108.32(12) . 2_768
O9 Ho2 Ho1 168.29(12) . .
O9 Ho2 O11 126.74(16) . .
O9 Ho2 O2 82.12(15) . 2_768
O9 Ho2 O4 144.86(14) . .
O9 Ho2 O10 74.98(16) . .
O9 Ho2 O6 140.62(15) . .
O9 Ho2 N4 80.13(16) . .
O9 Ho2 N6 79.61(18) . .
O4 Ho2 Ho1 42.64(9) . .
O4 Ho2 Ho1 71.84(11) . 2_768
O4 Ho2 O2 80.62(14) . 2_768
O4 Ho2 O6 67.86(14) . .
O4 Ho2 N4 66.77(15) . .
O4 Ho2 N6 105.02(17) . .
O10 Ho2 Ho1 97.65(12) . .
O10 Ho2 Ho1 96.15(12) . 2_768
O10 Ho2 O11 75.28(16) . .
O10 Ho2 O2 111.39(16) . 2_768
O10 Ho2 O4 140.03(15) . .
O10 Ho2 O6 78.75(16) . .
O10 Ho2 N4 150.83(17) . .
O10 Ho2 N6 80.40(18) . .
O6 Ho2 Ho1 103.17(10) . 2_768
O6 Ho2 Ho1 43.09(10) . .
O6 Ho2 O2 135.38(14) . 2_768
O6 Ho2 N4 113.27(16) . .
O6 Ho2 N6 67.39(16) . .
N4 Ho2 Ho1 109.16(12) . .
N4 Ho2 Ho1 106.02(12) . 2_768
N4 Ho2 N6 80.37(17) . .
N6 Ho2 Ho1 108.50(13) . .
N6 Ho2 Ho1 170.37(12) . 2_768
Ho3 Ho3 Ho4 54.783(8) 2_677 .
Ho4 Ho3 Ho3 62.711(9) 2_677 2_677
Ho4 Ho3 Ho4 117.494(9) 2_677 .
O15 Ho3 Ho3 85.72(10) . 2_677
O15 Ho3 Ho4 142.69(10) . 2_677
O15 Ho3 Ho4 36.33(10) . .
O15 Ho3 O13 147.72(14) . 2_677
O15 Ho3 O22 102.30(15) . 2_677
O15 Ho3 O17 142.73(15) . 2_677
O15 Ho3 N10 66.59(16) . .
O13 Ho3 Ho3 71.75(11) 2_677 2_677
O13 Ho3 Ho4 112.15(11) 2_677 .
O13 Ho3 Ho4 41.41(10) 2_677 2_677
O13 Ho3 O17 66.77(15) 2_677 2_677
O13 Ho3 N10 137.05(16) 2_677 .
O22 Ho3 Ho3 34.81(10) 2_677 2_677
O22 Ho3 Ho3 35.65(10) . 2_677
O22 Ho3 Ho4 83.14(10) 2_677 .
O22 Ho3 Ho4 91.18(10) . 2_677
O22 Ho3 Ho4 40.39(10) 2_677 2_677
O22 Ho3 Ho4 33.89(10) . .
O22 Ho3 O15 70.09(14) . .
O22 Ho3 O13 72.09(14) 2_677 2_677
O22 Ho3 O13 78.29(15) . 2_677
O22 Ho3 O22 70.45(16) . 2_677
O22 Ho3 O19 79.28(16) . .
O22 Ho3 O17 133.55(14) . 2_677
O22 Ho3 O17 70.30(15) 2_677 2_677
O22 Ho3 N10 116.04(16) . .
O22 Ho3 N10 75.48(15) 2_677 .
O19 Ho3 Ho3 112.15(12) . 2_677
O19 Ho3 Ho4 121.56(12) . 2_677
O19 Ho3 Ho4 83.98(13) . .
O19 Ho3 O15 87.37(16) . .
O19 Ho3 O13 80.42(15) . 2_677
O19 Ho3 O22 142.35(15) . 2_677
O19 Ho3 O17 121.40(17) . 2_677
O19 Ho3 N10 139.92(16) . .
O18 Ho3 Ho3 166.68(12) . 2_677
O18 Ho3 Ho4 126.11(12) . 2_677
O18 Ho3 Ho4 115.44(12) . .
O18 Ho3 O15 82.21(15) . .
O18 Ho3 O13 121.56(16) . 2_677
O18 Ho3 O22 143.87(15) . 2_677
O18 Ho3 O22 141.44(15) . .
O18 Ho3 O19 73.00(16) . .
O18 Ho3 O17 84.43(16) . 2_677
O18 Ho3 N10 73.67(17) . .
O17 Ho3 Ho3 102.06(10) 2_677 2_677
O17 Ho3 Ho4 152.55(11) 2_677 .
O17 Ho3 Ho4 42.39(10) 2_677 2_677
O17 Ho3 N10 76.29(17) 2_677 .
N10 Ho3 Ho3 96.37(12) . 2_677
N10 Ho3 Ho4 96.06(12) . 2_677
N10 Ho3 Ho4 90.78(12) . .
Ho3 Ho4 Ho3 62.506(9) 2_677 .
O15 Ho4 Ho3 92.40(10) . 2_677
O15 Ho4 Ho3 35.68(10) . .
O15 Ho4 N8 80.12(16) . .
O15 Ho4 N12 157.44(16) . .
O13 Ho4 Ho3 71.88(11) . .
O13 Ho4 Ho3 42.17(10) . 2_677
O13 Ho4 O15 80.35(15) . .
O13 Ho4 O17 67.32(15) . .
O13 Ho4 N8 67.20(16) . .
O13 Ho4 N12 105.44(17) . .
O22 Ho4 Ho3 41.69(10) . 2_677
O22 Ho4 Ho3 34.09(10) . .
O22 Ho4 O15 69.64(14) . .
O22 Ho4 O13 73.82(15) . .
O22 Ho4 O17 71.31(15) . .
O22 Ho4 N8 133.83(16) . .
O22 Ho4 N12 132.87(16) . .
O20 Ho4 Ho3 110.37(12) . .
O20 Ho4 Ho3 171.38(12) . 2_677
O20 Ho4 O15 82.76(16) . .
O20 Ho4 O13 142.68(15) . .
O20 Ho4 O22 129.69(16) . .
O20 Ho4 O17 141.43(16) . .
O20 Ho4 O21 74.58(17) . .
O20 Ho4 N8 77.27(17) . .
O20 Ho4 N12 79.78(17) . .
O17 Ho4 Ho3 101.85(11) . .
O17 Ho4 Ho3 42.38(10) . 2_677
O17 Ho4 O15 134.67(14) . .
O17 Ho4 N8 112.84(17) . .
O17 Ho4 N12 65.80(16) . .
O21 Ho4 Ho3 91.76(13) . .
O21 Ho4 Ho3 100.11(12) . 2_677
O21 Ho4 O15 106.20(17) . .
O21 Ho4 O13 142.29(16) . .
O21 Ho4 O22 74.07(16) . .
O21 Ho4 O17 84.01(17) . .
O21 Ho4 N8 149.98(17) . .
O21 Ho4 N12 82.80(19) . .
N8 Ho4 Ho3 107.75(12) . .
N8 Ho4 Ho3 109.03(12) . 2_677
N8 Ho4 N12 82.18(18) . .
N12 Ho4 Ho3 106.58(12) . 2_677
N12 Ho4 Ho3 166.87(13) . .
Ho1 O11 Ho1 109.83(16) . 2_768
Ho1 O11 H11 120(6) . .
Ho1 O11 H11 107(6) 2_768 .
Ho2 O11 Ho1 97.51(16) . .
Ho2 O11 Ho1 111.31(15) . 2_768
Ho2 O11 H11 112(6) . .
Ho3 O15 Ho4 107.98(15) . .
C90 O15 Ho3 116.5(4) . .
C90 O15 Ho4 130.1(4) . .
C53 O8 Ho1 131.3(5) . .
Ho1 O2 Ho2 109.65(15) . 2_768
C12 O2 Ho1 117.3(4) . .
C12 O2 Ho2 128.5(4) . 2_768
Ho4 O13 Ho3 96.42(15) . 2_677
C73 O13 Ho3 141.7(4) . 2_677
C73 O13 Ho4 118.4(4) . .
Ho3 O22 Ho3 109.55(16) . 2_677
Ho3 O22 H22 113(5) . .
Ho3 O22 H22 118(5) 2_677 .
Ho4 O22 Ho3 112.02(16) . .
Ho4 O22 Ho3 97.92(16) . 2_677
Ho4 O22 H22 106(5) . .
C119 O20 Ho4 134.7(5) . .
C60 O9 Ho2 135.1(5) . .
C116 O19 Ho3 134.9(5) . .
C114 O18 Ho3 134.5(5) . .
Ho2 O4 Ho1 95.41(14) . .
C29 O4 Ho1 142.3(4) . .
C29 O4 Ho2 119.4(3) . .
C58 O10 Ho2 134.8(5) . .
Ho3 O17 Ho4 95.23(15) 2_677 .
C107 O17 Ho3 141.2(4) . 2_677
C107 O17 Ho4 122.5(4) . .
C121 O21 Ho4 133.4(5) . .
C17 N2 Ho1 129.3(4) . .
C17 N2 C13 117.8(5) . .
C13 N2 Ho1 110.5(4) . .
C55 O7 Ho1 131.5(4) . .
Ho2 O6 Ho1 94.54(15) . .
C46 O6 Ho1 142.6(4) . .
C46 O6 Ho2 121.7(4) . .
C30 N4 Ho2 113.3(4) . .
C34 N4 Ho2 126.7(4) . .
C34 N4 C30 117.9(5) . .
O4 C29 C28 124.8(5) . .
O4 C29 C30 117.9(5) . .
C28 C29 C30 117.3(5) . .
C90 C89 H89 119.4 . .
C90 C89 C88 121.2(7) . .
C88 C89 H89 119.4 . .
C25 N3 C26 120.7(6) . .
C91 N10 Ho3 111.0(4) . .
C95 N10 Ho3 128.5(5) . .
C95 N10 C91 118.3(6) . .
C97 O16 C96 118.3(7) . .
C8 N1 C9 117.0(6) . .
C63 O12 C62 117.3(9) . .
O15 C90 C89 124.6(6) . .
O15 C90 C91 117.9(5) . .
C89 C90 C91 117.4(6) . .
C19 O3 C18 117.7(7) . .
C69 N7 C70 120.4(7) . .
C36 O5 C35 118.5(9) . .
N2 C17 H17 118.2 . .
N2 C17 C16 123.5(6) . .
C16 C17 H17 118.2 . .
H11B C117 H11C 109.5 . .
H11B C117 H11D 109.5 . .
H11C C117 H11D 109.5 . .
C116 C117 H11B 109.5 . .
C116 C117 H11C 109.5 . .
C116 C117 H11D 109.5 . .
C74 N8 Ho4 111.6(4) . .
C78 N8 Ho4 127.4(4) . .
C78 N8 C74 118.4(6) . .
C9 C10 H10 118.6 . .
C9 C10 C11 122.9(6) . .
C11 C10 H10 118.6 . .
C70 C71 H71 118.5 . .
C70 C71 C72 123.0(6) . .
C72 C71 H71 118.5 . .
O19 C116 C117 116.4(7) . .
O19 C116 C115 124.3(7) . .
C115 C116 C117 119.3(7) . .
C29 C28 H28 119.2 . .
C29 C28 C27 121.6(6) . .
C27 C28 H28 119.2 . .
C30 C31 C32 117.8(6) . .
C30 C31 C26 119.5(5) . .
C32 C31 C26 122.7(5) . .
O13 C73 C74 117.2(6) . .
O13 C73 C72 125.2(6) . .
C72 C73 C74 117.6(6) . .
C86 N9 C87 121.3(8) . .
C15 C14 C13 116.9(6) . .
C15 C14 C9 124.2(6) . .
C13 C14 C9 118.9(6) . .
C60 C59 H59 117.4 . .
C60 C59 C58 125.2(7) . .
C58 C59 H59 117.4 . .
O7 C55 C56 116.4(7) . .
O7 C55 C54 123.7(7) . .
C54 C55 C56 119.9(7) . .
N8 C74 C73 117.8(6) . .
N8 C74 C75 121.4(6) . .
C75 C74 C73 120.7(6) . .
C14 C15 H15 120.0 . .
C16 C15 C14 119.9(6) . .
C16 C15 H15 120.0 . .
N2 C13 C14 122.6(6) . .
N2 C13 C12 117.1(5) . .
C14 C13 C12 120.3(6) . .
C89 C88 H88 118.8 . .
C87 C88 C89 122.3(7) . .
C87 C88 H88 118.8 . .
C103 N11 C104 119.4(7) . .
C112 N12 Ho4 128.4(5) . .
C112 N12 C108 115.1(6) . .
C108 N12 Ho4 116.4(4) . .
C75 C76 H76 119.4 . .
C77 C76 H76 119.4 . .
C77 C76 C75 121.2(7) . .
N12 C112 H112 117.0 . .
N12 C112 C111 126.0(7) . .
C111 C112 H112 117.0 . .
N4 C30 C29 116.6(5) . .
N4 C30 C31 121.9(5) . .
C31 C30 C29 121.5(5) . .
C10 C9 N1 123.6(6) . .
C10 C9 C14 118.5(6) . .
C14 C9 N1 118.0(6) . .
O9 C60 C59 125.2(7) . .
O9 C60 C61 114.5(7) . .
C59 C60 C61 120.2(7) . .
N7 C70 C75 115.7(6) . .
C71 C70 N7 126.2(6) . .
C71 C70 C75 118.0(6) . .
C91 C92 C87 119.1(6) . .
C93 C92 C91 117.9(7) . .
C93 C92 C87 123.0(6) . .
C17 C16 H16 120.4 . .
C15 C16 C17 119.2(7) . .
C15 C16 H16 120.4 . .
C49 C50 H50 120.6 . .
C49 C50 C51 118.7(8) . .
C51 C50 H50 120.6 . .
C74 C75 C76 116.8(6) . .
C74 C75 C70 119.4(6) . .
C76 C75 C70 123.8(6) . .
C47 N6 Ho2 115.1(4) . .
C51 N6 Ho2 129.1(6) . .
C51 N6 C47 115.4(7) . .
O2 C12 C13 116.9(5) . .
O2 C12 C11 124.6(6) . .
C11 C12 C13 118.4(6) . .
O8 C53 C54 124.1(7) . .
O8 C53 C52 116.3(7) . .
C54 C53 C52 119.6(7) . .
C32 C33 H33 120.5 . .
C32 C33 C34 119.0(6) . .
C34 C33 H33 120.5 . .
C71 C72 H72 119.5 . .
C73 C72 C71 121.0(6) . .
C73 C72 H72 119.5 . .
C112 C111 H111 120.6 . .
C110 C111 C112 118.8(7) . .
C110 C111 H111 120.6 . .
C10 C11 H11A 119.6 . .
C12 C11 C10 120.7(6) . .
C12 C11 H11A 119.6 . .
O18 C114 C115 124.9(7) . .
O18 C114 C113 116.0(8) . .
C115 C114 C113 119.1(7) . .
N10 C91 C90 117.0(5) . .
N10 C91 C92 121.6(6) . .
C92 C91 C90 121.4(6) . .
C99 C98 H98 120.2 . .
C97 C98 H98 120.2 . .
C97 C98 C99 119.6(7) . .
C49 C48 C43 122.9(7) . .
C47 C48 C43 118.7(7) . .
C47 C48 C49 118.4(7) . .
C55 C56 H56A 109.5 . .
C55 C56 H56B 109.5 . .
C55 C56 H56C 109.5 . .
H56A C56 H56B 109.5 . .
H56A C56 H56C 109.5 . .
H56B C56 H56C 109.5 . .
N10 C95 H95 118.4 . .
N10 C95 C94 123.3(7) . .
C94 C95 H95 118.4 . .
C40 C41 H41 120.1 . .
C40 C41 C36 119.8(8) . .
C36 C41 H41 120.1 . .
C110 C109 C104 122.7(6) . .
C108 C109 C110 118.0(6) . .
C108 C109 C104 119.4(6) . .
O20 C119 C120 124.5(7) . .
O20 C119 C118 115.4(7) . .
C120 C119 C118 120.0(7) . .
C31 C32 H32 120.0 . .
C33 C32 C31 120.0(6) . .
C33 C32 H32 120.0 . .
C107 C106 H106 120.0 . .
C107 C106 C105 120.1(7) . .
C105 C106 H106 120.0 . .
N3 C26 C31 116.3(5) . .
C27 C26 N3 125.5(6) . .
C27 C26 C31 118.2(5) . .
C42 N5 C43 117.7(7) . .
C92 C93 H93 120.2 . .
C94 C93 C92 119.6(6) . .
C94 C93 H93 120.2 . .
C119 C120 H120 117.4 . .
C119 C120 C121 125.2(7) . .
C121 C120 H120 117.4 . .
C3 C2 O1 114.6(10) . .
C3 C2 C7 123.5(10) . .
C7 C2 O1 121.8(11) . .
N4 C34 C33 123.3(6) . .
N4 C34 H34 118.4 . .
C33 C34 H34 118.4 . .
C28 C27 H27 119.1 . .
C26 C27 C28 121.8(6) . .
C26 C27 H27 119.1 . .
N9 C87 C92 115.5(7) . .
C88 C87 N9 126.4(7) . .
C88 C87 C92 118.1(6) . .
C48 C43 N5 117.7(7) . .
C44 C43 C48 118.0(7) . .
C44 C43 N5 124.2(7) . .
O21 C121 C120 124.7(7) . .
O21 C121 C122 115.3(8) . .
C120 C121 C122 120.0(8) . .
C111 C110 C109 119.1(7) . .
C111 C110 H110 120.5 . .
C109 C110 H110 120.5 . .
O10 C58 C59 124.4(7) . .
O10 C58 C57 115.7(7) . .
C59 C58 C57 119.8(7) . .
C99 C100 C103 119.8(7) . .
C99 C100 C101 118.6(7) . .
C101 C100 C103 121.5(7) . .
C50 C49 C48 119.7(7) . .
C50 C49 H49 120.1 . .
C48 C49 H49 120.1 . .
C44 C45 H45 119.6 . .
C46 C45 H45 119.6 . .
C46 C45 C44 120.8(7) . .
C116 C115 H115 118.2 . .
C114 C115 C116 123.6(7) . .
C114 C115 H115 118.2 . .
C43 C44 C45 123.1(7) . .
C43 C44 H44 118.4 . .
C45 C44 H44 118.4 . .
N1 C8 H8 117.1 . .
N1 C8 C5 125.8(8) . .
C5 C8 H8 117.1 . .
C1 O1 C2 120.5(12) . .
C119 C118 H11E 109.5 . .
C119 C118 H11F 109.5 . .
C119 C118 H11G 109.5 . .
H11E C118 H11F 109.5 . .
H11E C118 H11G 109.5 . .
H11F C118 H11G 109.5 . .
O17 C107 C106 123.1(6) . .
O17 C107 C108 118.5(6) . .
C106 C107 C108 118.4(6) . .
O6 C46 C45 124.5(6) . .
O6 C46 C47 118.5(6) . .
C45 C46 C47 116.9(6) . .
N9 C86 H86 119.1 . .
N9 C86 C83 121.8(10) . .
C83 C86 H86 119.1 . .
C20 C19 O3 124.4(8) . .
C24 C19 O3 116.7(8) . .
C24 C19 C20 118.9(8) . .
N12 C108 C109 122.8(6) . .
N12 C108 C107 116.1(6) . .
C109 C108 C107 121.0(6) . .
C76 C77 H77 120.9 . .
C76 C77 C78 118.1(7) . .
C78 C77 H77 120.9 . .
N3 C25 H25 119.0 . .
N3 C25 C22 122.0(6) . .
C22 C25 H25 119.0 . .
N5 C42 H42 119.3 . .
N5 C42 C39 121.3(7) . .
C39 C42 H42 119.3 . .
C106 C105 H105 118.8 . .
C104 C105 C106 122.4(7) . .
C104 C105 H105 118.8 . .
C98 C99 H99 119.5 . .
C100 C99 C98 120.9(7) . .
C100 C99 H99 119.5 . .
N6 C47 C46 116.4(6) . .
C48 C47 N6 121.3(6) . .
C48 C47 C46 122.3(6) . .
C97 C102 H102 119.8 . .
C101 C102 H102 119.8 . .
C101 C102 C97 120.3(7) . .
N11 C104 C109 117.1(6) . .
C105 C104 N11 124.2(6) . .
C105 C104 C109 118.6(6) . .
O16 C97 C98 124.8(7) . .
O16 C97 C102 115.6(7) . .
C98 C97 C102 119.6(7) . .
N11 C103 C100 122.6(7) . .
N11 C103 H103 118.7 . .
C100 C103 H103 118.7 . .
C95 C94 H94 120.4 . .
C93 C94 C95 119.2(7) . .
C93 C94 H94 120.4 . .
C41 C40 H40 119.4 . .
C41 C40 C39 121.2(8) . .
C39 C40 H40 119.4 . .
C39 C38 H38 119.1 . .
C39 C38 C37 121.8(8) . .
C37 C38 H38 119.1 . .
C4 C5 C8 119.0(9) . .
C6 C5 C8 121.9(9) . .
C6 C5 C4 119.1(9) . .
C100 C101 H101 119.6 . .
C102 C101 C100 120.9(7) . .
C102 C101 H101 119.6 . .
C40 C39 C42 122.7(7) . .
C38 C39 C42 119.5(7) . .
C38 C39 C40 117.7(7) . .
C66 C67 H67 119.1 . .
C68 C67 H67 119.1 . .
C68 C67 C66 121.9(8) . .
N8 C78 C77 123.8(7) . .
N8 C78 H78 118.1 . .
C77 C78 H78 118.1 . .
C67 C66 C69 121.7(7) . .
C65 C66 C67 117.4(8) . .
C65 C66 C69 120.9(8) . .
C55 C54 H54 117.4 . .
C53 C54 C55 125.3(7) . .
C53 C54 H54 117.4 . .
C67 C68 H68 120.2 . .
C63 C68 C67 119.5(8) . .
C63 C68 H68 120.2 . .
N7 C69 C66 122.1(8) . .
N7 C69 H69 119.0 . .
C66 C69 H69 119.0 . .
C82 C83 C86 123.2(10) . .
C82 C83 C84 118.6(10) . .
C84 C83 C86 118.1(11) . .
C38 C37 H37 120.4 . .
C36 C37 C38 119.2(8) . .
C36 C37 H37 120.4 . .
O5 C36 C41 115.5(8) . .
C37 C36 O5 124.3(9) . .
C37 C36 C41 120.2(8) . .
C21 C22 C25 121.5(7) . .
C21 C22 C23 117.2(7) . .
C23 C22 C25 121.2(7) . .
C5 C4 H4 118.5 . .
C3 C4 C5 123.1(12) . .
C3 C4 H4 118.5 . .
O16 C96 H96A 109.5 . .
O16 C96 H96B 109.5 . .
O16 C96 H96C 109.5 . .
H96A C96 H96B 109.5 . .
H96A C96 H96C 109.5 . .
H96B C96 H96C 109.5 . .
C50 C51 H51 116.8 . .
N6 C51 C50 126.4(9) . .
N6 C51 H51 116.8 . .
C2 C3 C4 117.6(11) . .
C2 C3 H3 121.2 . .
C4 C3 H3 121.2 . .
C53 C52 H52A 109.5 . .
C53 C52 H52B 109.5 . .
C53 C52 H52C 109.5 . .
H52A C52 H52B 109.5 . .
H52A C52 H52C 109.5 . .
H52B C52 H52C 109.5 . .
O12 C63 C68 114.6(8) . .
C64 C63 O12 125.0(9) . .
C64 C63 C68 120.3(8) . .
C22 C21 H21 118.4 . .
C22 C21 C20 123.1(9) . .
C20 C21 H21 118.4 . .
C121 C122 H12A 109.5 . .
C121 C122 H12B 109.5 . .
C121 C122 H12C 109.5 . .
H12A C122 H12B 109.5 . .
H12A C122 H12C 109.5 . .
H12B C122 H12C 109.5 . .
C114 C113 H11H 109.5 . .
C114 C113 H11I 109.5 . .
C114 C113 H11J 109.5 . .
H11H C113 H11I 109.5 . .
H11H C113 H11J 109.5 . .
H11I C113 H11J 109.5 . .
C58 C57 H57A 109.5 . .
C58 C57 H57B 109.5 . .
C58 C57 H57C 109.5 . .
H57A C57 H57B 109.5 . .
H57A C57 H57C 109.5 . .
H57B C57 H57C 109.5 . .
C60 C61 H61A 109.5 . .
C60 C61 H61B 109.5 . .
C60 C61 H61C 109.5 . .
H61A C61 H61B 109.5 . .
H61A C61 H61C 109.5 . .
H61B C61 H61C 109.5 . .
C19 C20 C21 118.2(8) . .
C19 C20 H20 120.9 . .
C21 C20 H20 120.9 . .
C19 C24 H24 119.1 . .
C19 C24 C23 121.8(9) . .
C23 C24 H24 119.1 . .
C83 C82 H82 118.4 . .
C83 C82 C81 123.3(13) . .
C81 C82 H82 118.4 . .
C66 C65 H65 119.1 . .
C66 C65 C64 121.7(10) . .
C64 C65 H65 119.1 . .
C5 C6 H6 120.5 . .
C5 C6 C7 119.1(11) . .
C7 C6 H6 120.5 . .
O3 C18 H18A 109.5 . .
O3 C18 H18B 109.5 . .
O3 C18 H18C 109.5 . .
H18A C18 H18B 109.5 . .
H18A C18 H18C 109.5 . .
H18B C18 H18C 109.5 . .
O5 C35 H35A 109.5 . .
O5 C35 H35B 109.5 . .
O5 C35 H35C 109.5 . .
H35A C35 H35B 109.5 . .
H35A C35 H35C 109.5 . .
H35B C35 H35C 109.5 . .
C22 C23 C24 120.6(9) . .
C22 C23 H23 119.7 . .
C24 C23 H23 119.7 . .
C84 C85 H85 121.4 . .
C80 C85 H85 121.4 . .
C80 C85 C84 117.1(13) . .
C79 O14 C80 109.7(15) . .
C63 C64 C65 119.1(10) . .
C63 C64 H64 120.4 . .
C65 C64 H64 120.4 . .
C83 C84 C85 116.9(12) . .
C83 C84 H84 121.5 . .
C85 C84 H84 121.5 . .
C85 C80 O14 102.3(14) . .
C85 C80 C81 126.4(14) . .
C81 C80 O14 131.1(15) . .
C82 C81 H81 121.3 . .
C80 C81 C82 117.3(15) . .
C80 C81 H81 121.3 . .
C2 C7 C6 117.6(12) . .
C2 C7 H7 121.2 . .
C6 C7 H7 121.2 . .
O12 C62 H62A 109.5 . .
O12 C62 H62B 109.5 . .
O12 C62 H62C 109.5 . .
H62A C62 H62B 109.5 . .
H62A C62 H62C 109.5 . .
H62B C62 H62C 109.5 . .
O14 C79 H79A 109.5 . .
O14 C79 H79B 109.5 . .
O14 C79 H79C 109.5 . .
H79A C79 H79B 109.5 . .
H79A C79 H79C 109.5 . .
H79B C79 H79C 109.5 . .
O1 C1 H1A 109.5 . .
O1 C1 H1B 109.5 . .
O1 C1 H1C 109.5 . .
H1A C1 H1B 109.5 . .
H1A C1 H1C 109.5 . .
H1B C1 H1C 109.5 . .
N14 C126 C125 178.1(19) . .
H12G C123 H12H 109.5 . .
H12G C123 H12I 109.5 . .
H12H C123 H12I 109.5 . .
C124 C123 H12G 109.5 . .
C124 C123 H12H 109.5 . .
C124 C123 H12I 109.5 . .
C126 C125 H12D 109.5 . .
C126 C125 H12E 109.5 . .
C126 C125 H12F 109.5 . .
H12D C125 H12E 109.5 . .
H12D C125 H12F 109.5 . .
H12E C125 H12F 109.5 . .
N13 C124 C123 144.1(19) . .
N15 C128 C127 153(4) . .
C128 C127 H12J 109.5 . .
C128 C127 H12K 109.5 . .
C128 C127 H12L 109.5 . .
H12J C127 H12K 109.5 . .
H12J C127 H12L 109.5 . .
H12K C127 H12L 109.5 . .

loop_
_geom_bond_atom_site_label_1
_geom_bond_atom_site_label_2
_geom_bond_distance
_geom_bond_site_symmetry_2
Ho1 Ho1 3.8451(6) 2_768
Ho1 Ho2 3.5017(4) .
Ho1 Ho2 3.8514(4) 2_768
Ho1 O11 2.346(4) .
Ho1 O11 2.353(4) 2_768
Ho1 O8 2.291(4) .
Ho1 O2 2.331(4) .
Ho1 O4 2.382(4) .
Ho1 N2 2.559(5) .
Ho1 O7 2.321(4) .
Ho1 O6 2.400(4) .
Ho2 O11 2.311(4) .
Ho2 O2 2.381(4) 2_768
Ho2 O9 2.278(4) .
Ho2 O4 2.351(4) .
Ho2 O10 2.310(4) .
Ho2 O6 2.368(4) .
Ho2 N4 2.501(5) .
Ho2 N6 2.506(6) .
Ho3 Ho3 3.8286(6) 2_677
Ho3 Ho4 3.8357(4) .
Ho3 Ho4 3.5262(4) 2_677
Ho3 O15 2.352(4) .
Ho3 O13 2.382(4) 2_677
Ho3 O22 2.368(4) 2_677
Ho3 O22 2.319(4) .
Ho3 O19 2.323(4) .
Ho3 O18 2.288(4) .
Ho3 O17 2.387(4) 2_677
Ho3 N10 2.540(5) .
Ho4 O15 2.389(4) .
Ho4 O13 2.347(4) .
Ho4 O22 2.307(4) .
Ho4 O20 2.281(4) .
Ho4 O17 2.387(4) .
Ho4 O21 2.302(5) .
Ho4 N8 2.504(5) .
Ho4 N12 2.526(6) .
O11 H11 0.83(2) .
O15 C90 1.340(7) .
O8 C53 1.258(8) .
O2 C12 1.348(7) .
O13 C73 1.329(7) .
O22 H22 0.84(2) .
O20 C119 1.261(8) .
O9 C60 1.263(8) .
O19 C116 1.260(8) .
O18 C114 1.254(9) .
O4 C29 1.324(7) .
O10 C58 1.259(8) .
O17 C107 1.320(8) .
O21 C121 1.266(9) .
N2 C17 1.308(8) .
N2 C13 1.375(7) .
O7 C55 1.264(8) .
O6 C46 1.328(7) .
N4 C30 1.381(8) .
N4 C34 1.329(8) .
C29 C28 1.371(8) .
C29 C30 1.433(8) .
C89 H89 0.9300 .
C89 C90 1.361(9) .
C89 C88 1.421(9) .
N3 C26 1.419(8) .
N3 C25 1.255(8) .
N10 C91 1.374(8) .
N10 C95 1.318(8) .
O16 C97 1.369(8) .
O16 C96 1.412(10) .
N1 C9 1.434(8) .
N1 C8 1.264(9) .
O12 C63 1.362(10) .
O12 C62 1.432(15) .
C90 C91 1.435(9) .
O3 C19 1.380(9) .
O3 C18 1.400(12) .
N7 C70 1.410(8) .
N7 C69 1.282(9) .
O5 C36 1.378(9) .
O5 C35 1.416(12) .
C17 H17 0.9300 .
C17 C16 1.407(9) .
C117 H11B 0.9600 .
C117 H11C 0.9600 .
C117 H11D 0.9600 .
C117 C116 1.499(10) .
N8 C74 1.381(8) .
N8 C78 1.316(8) .
C10 H10 0.9300 .
C10 C9 1.370(10) .
C10 C11 1.401(9) .
C71 H71 0.9300 .
C71 C70 1.368(10) .
C71 C72 1.390(9) .
C116 C115 1.393(11) .
C28 H28 0.9300 .
C28 C27 1.411(8) .
C31 C30 1.400(8) .
C31 C32 1.415(8) .
C31 C26 1.431(8) .
C73 C74 1.435(9) .
C73 C72 1.375(9) .
N9 C87 1.420(9) .
N9 C86 1.248(10) .
C14 C15 1.409(9) .
C14 C13 1.415(8) .
C14 C9 1.428(9) .
C59 H59 0.9300 .
C59 C60 1.384(10) .
C59 C58 1.391(11) .
C55 C56 1.510(10) .
C55 C54 1.388(10) .
C74 C75 1.412(9) .
C15 H15 0.9300 .
C15 C16 1.357(10) .
C13 C12 1.450(9) .
C88 H88 0.9300 .
C88 C87 1.361(10) .
N11 C104 1.425(9) .
N11 C103 1.276(9) .
N12 C112 1.329(9) .
N12 C108 1.388(8) .
C76 H76 0.9300 .
C76 C75 1.419(10) .
C76 C77 1.347(10) .
C112 H112 0.9300 .
C112 C111 1.385(11) .
C60 C61 1.524(11) .
C70 C75 1.419(9) .
C92 C91 1.410(8) .
C92 C93 1.401(10) .
C92 C87 1.432(10) .
C16 H16 0.9300 .
C50 H50 0.9300 .
C50 C49 1.343(11) .
C50 C51 1.380(11) .
N6 C47 1.413(9) .
N6 C51 1.309(9) .
C12 C11 1.356(8) .
C53 C54 1.382(11) .
C53 C52 1.529(10) .
C33 H33 0.9300 .
C33 C32 1.356(9) .
C33 C34 1.404(9) .
C72 H72 0.9300 .
C111 H111 0.9300 .
C111 C110 1.353(10) .
C11 H11A 0.9300 .
C114 C115 1.392(11) .
C114 C113 1.522(11) .
C98 H98 0.9300 .
C98 C99 1.394(10) .
C98 C97 1.373(10) .
C48 C43 1.421(10) .
C48 C49 1.406(10) .
C48 C47 1.402(10) .
C56 H56A 0.9600 .
C56 H56B 0.9600 .
C56 H56C 0.9600 .
C95 H95 0.9300 .
C95 C94 1.395(10) .
C41 H41 0.9300 .
C41 C40 1.373(10) .
C41 C36 1.394(12) .
C109 C110 1.420(10) .
C109 C108 1.400(9) .
C109 C104 1.432(9) .
C119 C120 1.374(11) .
C119 C118 1.520(11) .
C32 H32 0.9300 .
C106 H106 0.9300 .
C106 C107 1.394(9) .
C106 C105 1.403(10) .
C26 C27 1.374(9) .
N5 C43 1.435(10) .
N5 C42 1.268(10) .
C93 H93 0.9300 .
C93 C94 1.364(11) .
C120 H120 0.9300 .
C120 C121 1.392(11) .
C2 O1 1.404(11) .
C2 C3 1.326(15) .
C2 C7 1.366(16) .
C34 H34 0.9300 .
C27 H27 0.9300 .
C43 C44 1.374(10) .
C121 C122 1.517(11) .
C110 H110 0.9300 .
C58 C57 1.506(10) .
C100 C99 1.377(10) .
C100 C103 1.464(9) .
C100 C101 1.380(10) .
C49 H49 0.9300 .
C45 H45 0.9300 .
C45 C44 1.406(10) .
C45 C46 1.365(9) .
C115 H115 0.9300 .
C44 H44 0.9300 .
C8 H8 0.9300 .
C8 C5 1.450(10) .
O1 C1 1.351(15) .
C118 H11E 0.9600 .
C118 H11F 0.9600 .
C118 H11G 0.9600 .
C107 C108 1.428(9) .
C46 C47 1.442(9) .
C86 H86 0.9300 .
C86 C83 1.473(12) .
C19 C20 1.367(12) .
C19 C24 1.344(12) .
C77 H77 0.9300 .
C77 C78 1.406(10) .
C25 H25 0.9300 .
C25 C22 1.475(9) .
C42 H42 0.9300 .
C42 C39 1.460(10) .
C105 H105 0.9300 .
C105 C104 1.373(10) .
C99 H99 0.9300 .
C102 H102 0.9300 .
C102 C97 1.384(10) .
C102 C101 1.372(11) .
C103 H103 0.9300 .
C94 H94 0.9300 .
C40 H40 0.9300 .
C40 C39 1.392(10) .
C38 H38 0.9300 .
C38 C39 1.384(11) .
C38 C37 1.392(12) .
C5 C4 1.386(12) .
C5 C6 1.332(14) .
C101 H101 0.9300 .
C67 H67 0.9300 .
C67 C66 1.386(11) .
C67 C68 1.372(10) .
C78 H78 0.9300 .
C66 C69 1.454(10) .
C66 C65 1.354(11) .
C54 H54 0.9300 .
C68 H68 0.9300 .
C68 C63 1.369(11) .
C69 H69 0.9300 .
C83 C82 1.351(14) .
C83 C84 1.393(15) .
C37 H37 0.9300 .
C37 C36 1.368(12) .
C22 C21 1.347(11) .
C22 C23 1.363(11) .
C4 H4 0.9300 .
C4 C3 1.359(13) .
C96 H96A 0.9600 .
C96 H96B 0.9600 .
C96 H96C 0.9600 .
C51 H51 0.9300 .
C3 H3 0.9300 .
C52 H52A 0.9600 .
C52 H52B 0.9600 .
C52 H52C 0.9600 .
C63 C64 1.358(14) .
C21 H21 0.9300 .
C21 C20 1.389(12) .
C122 H12A 0.9600 .
C122 H12B 0.9600 .
C122 H12C 0.9600 .
C113 H11H 0.9600 .
C113 H11I 0.9600 .
C113 H11J 0.9600 .
C57 H57A 0.9600 .
C57 H57B 0.9600 .
C57 H57C 0.9600 .
C61 H61A 0.9600 .
C61 H61B 0.9600 .
C61 H61C 0.9600 .
C20 H20 0.9300 .
C24 H24 0.9300 .
C24 C23 1.371(12) .
C82 H82 0.9300 .
C82 C81 1.390(14) .
C65 H65 0.9300 .
C65 C64 1.404(13) .
C6 H6 0.9300 .
C6 C7 1.450(14) .
C18 H18A 0.9600 .
C18 H18B 0.9600 .
C18 H18C 0.9600 .
C35 H35A 0.9600 .
C35 H35B 0.9600 .
C35 H35C 0.9600 .
C23 H23 0.9300 .
C85 H85 0.9300 .
C85 C84 1.505(16) .
C85 C80 1.303(17) .
O14 C80 1.476(16) .
O14 C79 1.36(2) .
C64 H64 0.9300 .
C84 H84 0.9300 .
C80 C81 1.305(18) .
C81 H81 0.9300 .
C7 H7 0.9300 .
C62 H62A 0.9600 .
C62 H62B 0.9600 .
C62 H62C 0.9600 .
C79 H79A 0.9600 .
C79 H79B 0.9600 .
C79 H79C 0.9600 .
C1 H1A 0.9600 .
C1 H1B 0.9600 .
C1 H1C 0.9600 .
C126 N14 1.09(2) .
C126 C125 1.43(2) .
N13 C124 1.248(14) .
C123 H12G 0.9600 .
C123 H12H 0.9600 .
C123 H12I 0.9600 .
C123 C124 1.538(15) .
C125 H12D 0.9600 .
C125 H12E 0.9600 .
C125 H12F 0.9600 .
C128 C127 1.17(3) .
C128 N15 1.019(17) .
C127 H12J 0.9600 .
C127 H12K 0.9600 .
C127 H12L 0.9600 .

loop_
_geom_torsion_atom_site_label_1
_geom_torsion_atom_site_label_2
_geom_torsion_atom_site_label_3
_geom_torsion_atom_site_label_4
_geom_torsion
_geom_torsion_site_symmetry_1
Ho1 O8 C53 C54 28.3(11) .
Ho1 O8 C53 C52 -150.1(6) .
Ho1 O2 C12 C13 32.7(7) .
Ho1 O2 C12 C11 -149.6(6) .
Ho1 O4 C29 C28 -2.9(11) .
Ho1 O4 C29 C30 177.0(4) .
Ho1 N2 C17 C16 -161.7(5) .
Ho1 N2 C13 C14 162.7(5) .
Ho1 N2 C13 C12 -18.3(7) .
Ho1 O7 C55 C56 158.1(5) .
Ho1 O7 C55 C54 -21.2(10) .
Ho1 O6 C46 C45 -25.3(11) .
Ho1 O6 C46 C47 153.9(5) .
Ho2 O2 C12 C13 -120.6(5) 2_768
Ho2 O2 C12 C11 57.1(8) 2_768
Ho2 O9 C60 C59 5.2(13) .
Ho2 O9 C60 C61 -173.6(6) .
Ho2 O4 C29 C28 -157.9(5) .
Ho2 O4 C29 C30 22.1(7) .
Ho2 O10 C58 C59 3.2(13) .
Ho2 O10 C58 C57 -178.3(6) .
Ho2 O6 C46 C45 170.8(6) .
Ho2 O6 C46 C47 -10.0(8) .
Ho2 N4 C30 C29 -15.8(7) .
Ho2 N4 C30 C31 162.6(5) .
Ho2 N4 C34 C33 -165.2(5) .
Ho2 N6 C47 C48 -175.4(6) .
Ho2 N6 C47 C46 4.4(7) .
Ho2 N6 C51 C50 175.1(8) .
Ho3 O15 C90 C89 -149.3(6) .
Ho3 O15 C90 C91 31.0(7) .
Ho3 O13 C73 C74 -177.4(5) 2_677
Ho3 O13 C73 C72 4.1(11) 2_677
Ho3 O19 C116 C117 172.2(6) .
Ho3 O19 C116 C115 -7.1(12) .
Ho3 O18 C114 C115 21.7(13) .
Ho3 O18 C114 C113 -157.3(6) .
Ho3 O17 C107 C106 24.0(11) 2_677
Ho3 O17 C107 C108 -156.5(5) 2_677
Ho3 N10 C91 C90 -19.1(7) .
Ho3 N10 C91 C92 162.1(5) .
Ho3 N10 C95 C94 -161.1(5) .
Ho4 O15 C90 C89 60.2(8) .
Ho4 O15 C90 C91 -119.5(5) .
Ho4 O13 C73 C74 -24.6(7) .
Ho4 O13 C73 C72 156.8(5) .
Ho4 O20 C119 C120 -10.9(12) .
Ho4 O20 C119 C118 170.1(6) .
Ho4 O17 C107 C106 -171.3(5) .
Ho4 O17 C107 C108 8.2(8) .
Ho4 O21 C121 C120 10.6(13) .
Ho4 O21 C121 C122 -169.8(6) .
Ho4 N8 C74 C73 18.1(7) .
Ho4 N8 C74 C75 -159.7(5) .
Ho4 N8 C78 C77 160.9(6) .
Ho4 N12 C112 C111 -176.1(6) .
Ho4 N12 C108 C109 173.2(5) .
Ho4 N12 C108 C107 -4.3(8) .
O15 C90 C91 N10 -5.9(9) .
O15 C90 C91 C92 173.0(6) .
O8 C53 C54 C55 0.1(13) .
O2 C12 C11 C10 -172.2(6) .
O13 C73 C74 N8 2.6(9) .
O13 C73 C74 C75 -179.6(6) .
O13 C73 C72 C71 -177.8(6) .
O20 C119 C120 C121 -5.6(14) .
O19 C116 C115 C114 -8.0(14) .
O18 C114 C115 C116 1.1(14) .
O4 C29 C28 C27 178.0(6) .
O4 C29 C30 N4 -2.6(8) .
O4 C29 C30 C31 178.9(6) .
O17 C107 C108 N12 -2.0(9) .
O17 C107 C108 C109 -179.6(6) .
N2 C17 C16 C15 2.8(11) .
N2 C13 C12 O2 -7.0(8) .
N2 C13 C12 C11 175.2(6) .
O7 C55 C54 C53 -3.5(13) .
O6 C46 C47 N6 3.1(9) .
O6 C46 C47 C48 -177.0(6) .
C29 C28 C27 C26 2.8(10) .
C89 C90 C91 N10 174.4(6) .
C89 C90 C91 C92 -6.8(10) .
C89 C88 C87 N9 176.7(7) .
C89 C88 C87 C92 -5.5(11) .
N3 C26 C27 C28 176.1(6) .
N3 C25 C22 C21 170.5(9) .
N3 C25 C22 C23 -5.1(13) .
N10 C95 C94 C93 1.9(12) .
N1 C8 C5 C4 172.1(9) .
N1 C8 C5 C6 -6.5(15) .
O12 C63 C64 C65 179.2(11) .
C90 C89 C88 C87 1.8(12) .
O3 C19 C20 C21 -179.0(11) .
O3 C19 C24 C23 177.4(11) .
N7 C70 C75 C74 -177.1(6) .
N7 C70 C75 C76 1.4(10) .
C17 N2 C13 C14 -1.2(9) .
C17 N2 C13 C12 177.8(6) .
C117 C116 C115 C114 172.7(8) .
N8 C74 C75 C76 -4.4(10) .
N8 C74 C75 C70 174.2(6) .
C71 C70 C75 C74 5.4(10) .
C71 C70 C75 C76 -176.1(7) .
C28 C29 C30 N4 177.3(6) .
C28 C29 C30 C31 -1.2(9) .
C31 C26 C27 C28 -0.4(10) .
C73 C74 C75 C76 177.8(6) .
C73 C74 C75 C70 -3.6(10) .
N9 C86 C83 C82 5.8(16) .
N9 C86 C83 C84 -176.6(10) .
C14 C15 C16 C17 -1.6(11) .
C14 C13 C12 O2 172.0(6) .
C14 C13 C12 C11 -5.8(9) .
C74 N8 C78 C77 1.0(11) .
C74 C73 C72 C71 3.6(10) .
C15 C14 C13 N2 2.1(10) .
C15 C14 C13 C12 -176.8(6) .
C15 C14 C9 N1 2.0(10) .
C15 C14 C9 C10 -178.5(7) .
C13 N2 C17 C16 -1.3(10) .
C13 C14 C15 C16 -0.7(10) .
C13 C14 C9 N1 -175.9(6) .
C13 C14 C9 C10 3.6(10) .
C13 C12 C11 C10 5.4(10) .
C88 C89 C90 O15 -175.4(6) .
C88 C89 C90 C91 4.3(10) .
N12 C112 C111 C110 1.9(14) .
C76 C77 C78 N8 -3.9(12) .
C112 N12 C108 C109 -2.5(10) .
C112 N12 C108 C107 179.9(7) .
C112 C111 C110 C109 0.7(13) .
C30 N4 C34 C33 -2.9(10) .
C30 C29 C28 C27 -2.0(9) .
C30 C31 C32 C33 -2.5(9) .
C30 C31 C26 N3 -179.5(6) .
C30 C31 C26 C27 -2.7(9) .
C9 N1 C8 C5 179.8(7) .
C9 C10 C11 C12 -0.5(11) .
C9 C14 C15 C16 -178.6(7) .
C9 C14 C13 N2 -179.8(6) .
C9 C14 C13 C12 1.3(9) .
C60 C59 C58 O10 1.5(14) .
C60 C59 C58 C57 -176.9(9) .
C70 N7 C69 C66 179.3(7) .
C70 C71 C72 C73 -1.8(11) .
C92 C93 C94 C95 -2.2(11) .
C75 C76 C77 C78 2.5(12) .
C72 C71 C70 N7 180.0(7) .
C72 C71 C70 C75 -2.8(10) .
C72 C73 C74 N8 -178.8(6) .
C72 C73 C74 C75 -0.9(10) .
C11 C10 C9 N1 175.2(7) .
C11 C10 C9 C14 -4.1(11) .
C91 N10 C95 C94 0.5(10) .
C91 C92 C93 C94 0.2(10) .
C91 C92 C87 N9 -179.0(6) .
C91 C92 C87 C88 2.9(10) .
C48 C43 C44 C45 1.6(14) .
C56 C55 C54 C53 177.3(8) .
C95 N10 C91 C90 176.3(6) .
C95 N10 C91 C92 -2.6(9) .
C41 C40 C39 C42 177.7(7) .
C41 C40 C39 C38 -0.6(11) .
C119 C120 C121 O21 5.5(15) .
C119 C120 C121 C122 -174.0(9) .
C32 C31 C30 N4 4.6(9) .
C32 C31 C30 C29 -177.0(6) .
C32 C31 C26 N3 1.0(9) .
C32 C31 C26 C27 177.9(6) .
C32 C33 C34 N4 4.9(10) .
C106 C107 C108 N12 177.4(6) .
C106 C107 C108 C109 -0.2(11) .
C106 C105 C104 N11 178.2(7) .
C106 C105 C104 C109 0.5(12) .
C26 N3 C25 C22 -176.1(6) .
C26 C31 C30 N4 -174.9(6) .
C26 C31 C30 C29 3.5(9) .
C26 C31 C32 C33 177.0(6) .
N5 C43 C44 C45 177.3(8) .
N5 C42 C39 C40 5.5(12) .
N5 C42 C39 C38 -176.3(8) .
C93 C92 C91 N10 2.2(10) .
C93 C92 C91 C90 -176.6(6) .
C93 C92 C87 N9 0.7(10) .
C93 C92 C87 C88 -177.3(7) .
C34 N4 C30 C29 179.6(6) .
C34 N4 C30 C31 -2.0(9) .
C34 C33 C32 C31 -2.0(10) .
C87 N9 C86 C83 -178.1(8) .
C87 C92 C91 N10 -178.0(6) .
C87 C92 C91 C90 3.2(10) .
C87 C92 C93 C94 -179.5(7) .
C43 C48 C49 C50 -179.1(9) .
C43 C48 C47 N6 -179.7(7) .
C43 C48 C47 C46 0.4(11) .
C43 N5 C42 C39 -177.6(7) .
C110 C109 C108 N12 4.9(11) .
C110 C109 C108 C107 -177.6(7) .
C110 C109 C104 N11 -0.4(11) .
C110 C109 C104 C105 177.5(8) .
C58 C59 C60 O9 -5.7(15) .
C58 C59 C60 C61 173.0(9) .
C49 C50 C51 N6 -1.7(16) .
C49 C48 C43 N5 1.6(13) .
C49 C48 C43 C44 177.6(9) .
C49 C48 C47 N6 0.3(11) .
C49 C48 C47 C46 -179.5(7) .
C45 C46 C47 N6 -177.6(6) .
C45 C46 C47 C48 2.3(10) .
C44 C45 C46 O6 176.2(7) .
C44 C45 C46 C47 -3.1(11) .
C8 N1 C9 C10 -37.5(10) .
C8 N1 C9 C14 141.9(7) .
C8 C5 C4 C3 -176.6(10) .
C8 C5 C6 C7 177.5(11) .
O1 C2 C3 C4 178.9(10) .
O1 C2 C7 C6 -178.0(12) .
C118 C119 C120 C121 173.4(9) .
C107 C106 C105 C104 1.8(12) .
C46 C45 C44 C43 1.3(14) .
C86 N9 C87 C88 -26.2(12) .
C86 N9 C87 C92 155.9(8) .
C86 C83 C82 C81 175.6(10) .
C86 C83 C84 C85 -176.0(10) .
C19 C24 C23 C22 3(2) .
C108 N12 C112 C111 -1.0(12) .
C108 C109 C110 C111 -3.9(12) .
C108 C109 C104 N11 179.6(7) .
C108 C109 C104 C105 -2.5(11) .
C77 C76 C75 C74 1.5(11) .
C77 C76 C75 C70 -177.1(7) .
C25 N3 C26 C31 -156.1(6) .
C25 N3 C26 C27 27.3(10) .
C25 C22 C21 C20 -178.1(10) .
C25 C22 C23 C24 177.0(10) .
C42 N5 C43 C48 -136.5(8) .
C42 N5 C43 C44 47.8(12) .
C105 C106 C107 O17 177.6(7) .
C105 C106 C107 C108 -1.9(11) .
C99 C98 C97 O16 -180.0(7) .
C99 C98 C97 C102 1.8(11) .
C99 C100 C103 N11 -169.2(7) .
C99 C100 C101 C102 2.3(12) .
C47 N6 C51 C50 2.8(13) .
C47 C48 C43 N5 -178.4(7) .
C47 C48 C43 C44 -2.3(12) .
C47 C48 C49 C50 0.8(13) .
C104 N11 C103 C100 -177.8(6) .
C104 C109 C110 C111 176.1(8) .
C104 C109 C108 N12 -175.1(7) .
C104 C109 C108 C107 2.4(11) .
C97 C98 C99 C100 -0.7(11) .
C97 C102 C101 C100 -1.2(13) .
C103 N11 C104 C109 -142.1(7) .
C103 N11 C104 C105 40.1(11) .
C103 C100 C99 C98 177.8(7) .
C103 C100 C101 C102 -176.8(8) .
C40 C41 C36 O5 -178.3(7) .
C40 C41 C36 C37 0.1(13) .
C38 C37 C36 O5 178.1(8) .
C38 C37 C36 C41 -0.2(13) .
C5 C4 C3 C2 -1.7(18) .
C5 C6 C7 C2 0(2) .
C101 C100 C99 C98 -1.3(11) .
C101 C100 C103 N11 9.9(11) .
C101 C102 C97 O16 -179.2(8) .
C101 C102 C97 C98 -0.9(13) .
C39 C38 C37 C36 -0.1(14) .
C67 C66 C69 N7 -1.2(12) .
C67 C66 C65 C64 -1.1(17) .
C67 C68 C63 O12 -179.4(9) .
C67 C68 C63 C64 0.8(17) .
C78 N8 C74 C73 -178.9(6) .
C78 N8 C74 C75 3.3(10) .
C66 C67 C68 C63 -0.6(14) .
C66 C65 C64 C63 1(2) .
C68 C67 C66 C69 179.6(8) .
C68 C67 C66 C65 0.8(14) .
C68 C63 C64 C65 -1.0(19) .
C69 N7 C70 C71 -32.0(11) .
C69 N7 C70 C75 150.7(7) .
C69 C66 C65 C64 -179.9(11) .
C83 C82 C81 C80 -1.6(19) .
C37 C38 C39 C42 -177.8(8) .
C37 C38 C39 C40 0.5(13) .
C36 C41 C40 C39 0.3(12) .
C22 C21 C20 C19 -0.4(19) .
C4 C5 C6 C7 -1.1(19) .
C96 O16 C97 C98 2.0(11) .
C96 O16 C97 C102 -179.8(8) .
C51 C50 C49 C48 -0.2(15) .
C51 N6 C47 C48 -2.0(10) .
C51 N6 C47 C46 177.8(7) .
C3 C2 O1 C1 -178.4(14) .
C3 C2 C7 C6 0(2) .
C52 C53 C54 C55 178.5(8) .
C21 C22 C23 C24 1.2(17) .
C113 C114 C115 C116 -179.9(9) .
C20 C19 C24 C23 -6(2) .
C24 C19 C20 C21 4.5(19) .
C82 C83 C84 C85 1.7(17) .
C65 C66 C69 N7 177.5(9) .
C6 C5 C4 C3 2.0(17) .
C18 O3 C19 C20 1.7(18) .
C18 O3 C19 C24 178.3(12) .
C35 O5 C36 C41 168.5(8) .
C35 O5 C36 C37 -9.9(13) .
C23 C22 C21 C20 -2.4(17) .
C85 C80 C81 C82 6(2) .
O14 C80 C81 C82 179.5(12) .
C84 C83 C82 C81 -2.0(18) .
C84 C85 C80 O14 178.8(11) .
C84 C85 C80 C81 -6(2) .
C80 C85 C84 C83 2.1(19) .
C7 C2 O1 C1 0.1(19) .
C7 C2 C3 C4 0(2) .
C62 O12 C63 C68 -179.3(11) .
C62 O12 C63 C64 0.5(18) .
C79 O14 C80 C85 -173.7(13) .
C79 O14 C80 C81 12(2) .
